data_1551975
loop_
_publ_author_name
'Ryou Kubota'
'Shohei Tashiro'
'Motoo Shiro'
'Mitsuhiko Shionoya'

_publ_section_title
;
 In situ X-ray snapshot analysis of transient molecular adsorption in a
 crystalline channel
;
_journal_name_full 'Nature Chemistry'
_journal_page_first 913
_journal_page_last 918
_journal_paper_doi 10.1038/nchem.2044
_journal_volume 6
_journal_year 2014
_chemical_absolute_configuration ad
_chemical_formula_moiety 'C42 H42 Cl6 N6 Pd3, 0.651(C8 H9 Cl O), 1.495(C2 H3 N), 0.629(H2 O)'
_chemical_formula_sum 'C49.81 H53.02 Cl6.65 N7.3 O1.28 Pd3'
_chemical_formula_weight 1329.56
_space_group_crystal_system monoclinic
_space_group_IT_number 4
_space_group_name_Hall 'P 2yb'
_space_group_name_H-M_alt 'P 1 21 1'
_atom_sites_solution_hydrogens geom
_atom_sites_solution_primary direct
_atom_sites_solution_secondary difmap
_cell_angle_alpha 90
_cell_angle_beta 90.6660(10)
_cell_angle_gamma 90
_cell_formula_units_Z 8
_cell_length_a 14.3263(3)
_cell_length_b 52.7504(10)
_cell_length_c 19.7460(4)
_cell_measurement_reflns_used 156462
_cell_measurement_temperature 93(2)
_cell_measurement_theta_max 27.48
_cell_measurement_theta_min 3.02
_cell_volume 14921.4(5)
_computing_cell_refinement 'RAPID AUTO'
_computing_data_collection 'RAPID AUTO (Rigaku, ????)'
_computing_data_reduction 'RAPID AUTO'
_computing_molecular_graphics 'CrystalStructure 4.0 (Rigaku, 2010)'
_computing_publication_material 'CrystalStructure 4.0'
_computing_structure_refinement 'SHELXL-2013 (Sheldrick, 2013)'
_computing_structure_solution 'SHELXS97 (Sheldrick, 2008)'
_diffrn_ambient_temperature 93(2)
_diffrn_detector_area_resol_mean 10.000
_diffrn_measured_fraction_theta_full 0.998
_diffrn_measured_fraction_theta_max 0.995
_diffrn_measurement_device_type 'Rigaku R-AXIS RAPID'
_diffrn_measurement_method \w
_diffrn_radiation_type MoK\a
_diffrn_radiation_wavelength 0.71075
_diffrn_reflns_av_R_equivalents 0.0917
_diffrn_reflns_av_unetI/netI 0.0968
_diffrn_reflns_Laue_measured_fraction_full 0.998
_diffrn_reflns_Laue_measured_fraction_max 0.995
_diffrn_reflns_limit_h_max 18
_diffrn_reflns_limit_h_min -18
_diffrn_reflns_limit_k_max 68
_diffrn_reflns_limit_k_min -68
_diffrn_reflns_limit_l_max 23
_diffrn_reflns_limit_l_min -25
_diffrn_reflns_number 223634
_diffrn_reflns_point_group_measured_fraction_full 0.990
_diffrn_reflns_point_group_measured_fraction_max 0.981
_diffrn_reflns_theta_full 25.242
_diffrn_reflns_theta_max 27.483
_diffrn_reflns_theta_min 3.014
_exptl_absorpt_coefficient_mu 0.983
_exptl_absorpt_correction_T_max 0.933
_exptl_absorpt_correction_T_min 0.342
_exptl_absorpt_correction_type multi-scan
_exptl_absorpt_process_details 'ABSCOR (Rigaku, 1995)'
_exptl_crystal_colour yellow
_exptl_crystal_density_diffrn 1.177
_exptl_crystal_density_method 'not measured'
_exptl_crystal_description platelet
_exptl_crystal_F_000 5281
_exptl_crystal_size_max 0.590
_exptl_crystal_size_mid 0.290
_exptl_crystal_size_min 0.070
_refine_diff_density_max 1.592
_refine_diff_density_min -1.479
_refine_diff_density_rms 0.106
_refine_ls_abs_structure_details
;
 Flack x determined using 15353 quotients [(I+)-(I-)]/[(I+)+(I-)]
 (Parsons and Flack (2004), Acta Cryst. A60, s61).
;
_refine_ls_abs_structure_Flack 0.088(15)
_refine_ls_extinction_coef .
_refine_ls_extinction_method none
_refine_ls_goodness_of_fit_ref 0.987
_refine_ls_hydrogen_treatment constr
_refine_ls_matrix_type full
_refine_ls_number_parameters 2330
_refine_ls_number_reflns 67147
_refine_ls_number_restraints 310
_refine_ls_restrained_S_all 0.992
_refine_ls_R_factor_all 0.1090
_refine_ls_R_factor_gt 0.0676
_refine_ls_shift/su_max 0.002
_refine_ls_shift/su_mean 0.000
_refine_ls_structure_factor_coef Fsqd
_refine_ls_weighting_details 'w=1/[\s^2^(Fo^2^)+(0.1094P)^2^] where P=(Fo^2^+2Fc^2^)/3'
_refine_ls_weighting_scheme calc
_refine_ls_wR_factor_gt 0.1753
_refine_ls_wR_factor_ref 0.2039
_reflns_Friedel_coverage 0.950
_reflns_Friedel_fraction_full 0.983
_reflns_Friedel_fraction_max 0.966
_reflns_number_gt 41219
_reflns_number_total 67147
_reflns_threshold_expression 'I > 2\s(I)'
_cod_data_source_file 3_x.cif
_cod_data_source_block X-ray-snapshot-3rd-after-squeeze
_cod_depositor_comments
;

2022-12-09
Z value and formula fixed to values more according to usual
chemical conventions.                 miguel
;
_cod_original_formula_weight 5318.26
_cod_original_formula_moiety '4(C42 H42 Cl6 N6 Pd3), 2.606(C8 H9 Cl O), 5.99(C2 H3 N), 2.517(H2 O)'
_cod_original_formula_units_Z 2
_cod_original_sg_symbol_H-M 'P 21'
_cod_original_formula_sum 'C199.25 H212.09 Cl26.61 N29.20 O5.12 Pd12'
_cod_database_code 1551975
_shelx_space_group_comment
;
The symmetry employed for this shelxl refinement is uniquely defined
by the following loop, which should always be used as a source of
symmetry information in preference to the above space-group names.
They are only intended as comments.
;
_shelx_estimated_absorpt_t_min 0.595
_shelx_estimated_absorpt_t_max 0.934

loop_
_space_group_symop_operation_xyz
'x, y, z'
'-x, y+1/2, -z'

loop_
_atom_site_label
_atom_site_type_symbol
_atom_site_fract_x
_atom_site_fract_y
_atom_site_fract_z
_atom_site_U_iso_or_equiv
_atom_site_adp_type
_atom_site_occupancy
_atom_site_site_symmetry_order
_atom_site_calc_flag
_atom_site_refinement_flags_posn
_atom_site_refinement_flags_adp
_atom_site_refinement_flags_occupancy
_atom_site_disorder_assembly
_atom_site_disorder_group
Pd1 Pd 0.75898(5) 0.59726(2) 0.08895(4) 0.0439(2) Uani 1 1 d . . . . .
Pd2 Pd 0.57717(6) 0.59948(2) 0.53988(4) 0.0513(2) Uani 1 1 d . . . . .
Pd3 Pd 0.15149(6) 0.56486(2) 0.22043(4) 0.0527(2) Uani 1 1 d . . . . .
Pd4 Pd 0.46468(7) 0.51063(2) 0.07066(5) 0.0549(2) Uani 1 1 d . . . . .
Pd5 Pd 0.98032(10) 0.42232(2) 0.29844(6) 0.0706(3) Uani 1 1 d . . . . .
Pd6 Pd 0.52058(15) 0.34145(3) 0.14674(10) 0.1168(6) Uani 1 1 d D . . . .
Pd7 Pd -0.26208(5) 0.57611(2) 0.92618(4) 0.0433(2) Uani 1 1 d . . . . .
Pd8 Pd -0.07675(6) 0.57342(2) 0.47500(4) 0.0498(2) Uani 1 1 d . . . . .
Pd9 Pd 0.34641(6) 0.61011(2) 0.79655(4) 0.0552(3) Uani 1 1 d . . . . .
Pd10 Pd 0.03108(7) 0.66363(2) 0.94522(5) 0.0560(2) Uani 1 1 d . . . . .
Pd11 Pd -0.48628(10) 0.74914(2) 0.71349(6) 0.0761(3) Uani 1 1 d . . . . .
Pd12 Pd -0.02999(15) 0.83311(3) 0.85418(11) 0.1230(7) Uani 1 1 d D . . . .
Cl1 Cl 0.73485(19) 0.55393(6) 0.08519(12) 0.0481(6) Uani 1 1 d . . . . .
Cl1G Cl 0.4107(8) 0.5305(2) 0.5227(6) 0.162(4) Uiso 0.722(14) 1 d D . P . .
Cl2 Cl 0.91917(18) 0.59349(6) 0.08732(13) 0.0518(7) Uani 1 1 d . . . . .
Cl2G Cl 0.6890(16) 0.4329(4) 0.0074(10) 0.379(10) Uiso 1 1 d . . . . .
Cl3 Cl 0.6413(2) 0.56087(7) 0.51225(16) 0.0616(8) Uani 1 1 d . . . . .
Cl3G Cl 0.0794(8) 0.6462(2) 0.5022(5) 0.103(4) Uiso 0.483(12) 1 d D . P A 1
Cl4 Cl 0.5043(2) 0.58375(7) 0.63444(14) 0.0630(9) Uani 1 1 d . . . . .
Cl4G Cl 0.3265(18) 0.6891(5) 0.1329(11) 0.175(10) Uiso 0.401(17) 1 d D . P B 2
Cl5 Cl 0.1843(3) 0.53397(8) 0.29892(17) 0.0722(10) Uani 1 1 d . . . . .
Cl6 Cl 0.1187(3) 0.53587(8) 0.13685(17) 0.0684(9) Uani 1 1 d . . . . .
Cl7 Cl 0.3267(2) 0.51215(8) 0.00989(16) 0.0666(9) Uani 1 1 d . . . . .
Cl8 Cl 0.5542(2) 0.50426(7) -0.02398(15) 0.0629(8) Uani 1 1 d . . . . .
Cl9 Cl 1.0073(4) 0.43467(9) 0.4082(2) 0.0915(13) Uani 1 1 d . . . . .
Cl10 Cl 0.9431(4) 0.38178(9) 0.3303(2) 0.1006(16) Uani 1 1 d . . . . .
Cl11 Cl 0.5932(5) 0.30249(10) 0.1392(3) 0.132(2) Uani 1 1 d . . . . .
Cl12 Cl 0.5224(5) 0.34766(16) 0.0308(3) 0.142(2) Uani 1 1 d . . . . .
Cl13 Cl -0.2377(2) 0.61940(6) 0.93022(13) 0.0507(7) Uani 1 1 d . . . . .
Cl14 Cl -0.42239(19) 0.57981(7) 0.92848(13) 0.0520(7) Uani 1 1 d . . . . .
Cl15 Cl -0.1425(2) 0.61173(7) 0.50250(15) 0.0597(8) Uani 1 1 d . . . . .
Cl16 Cl -0.0033(2) 0.58936(7) 0.38087(14) 0.0582(8) Uani 1 1 d . . . . .
Cl17 Cl 0.3150(2) 0.64183(8) 0.71904(16) 0.0682(9) Uani 1 1 d . . . . .
Cl18 Cl 0.3779(3) 0.63822(8) 0.88111(16) 0.0679(9) Uani 1 1 d . . . . .
Cl19 Cl 0.1682(2) 0.66258(8) 1.00620(17) 0.0690(9) Uani 1 1 d . . . . .
Cl20 Cl -0.0592(2) 0.66980(7) 1.03914(15) 0.0603(8) Uani 1 1 d . . . . .
Cl21 Cl -0.5179(4) 0.73527(9) 0.6050(2) 0.0955(13) Uani 1 1 d . . . . .
Cl22 Cl -0.4476(4) 0.78903(8) 0.6745(2) 0.0969(15) Uani 1 1 d . . . . .
Cl23 Cl -0.1013(5) 0.87245(12) 0.8495(4) 0.154(3) Uani 1 1 d . . . . .
Cl24 Cl -0.0374(7) 0.82912(19) 0.9714(4) 0.186(4) Uani 1 1 d . . . . .
O1G O 0.1866(17) 0.4748(4) 0.3272(12) 0.152(8) Uiso 0.722(14) 1 d D . P . .
O2G O 0.175(3) 0.7274(8) 0.356(2) 0.183(16) Uiso 0.483(12) 1 d D . P A 1
O1W O 0.2963(14) 0.3776(4) 0.0682(9) 0.161(6) Uiso 1 1 d . . . . .
O3G O 0.247(4) 0.7135(15) 0.378(4) 0.27(4) Uiso 0.401(17) 1 d D . P B 2
O2W O 0.209(2) 0.7985(5) 0.9688(13) 0.241(11) Uiso 1 1 d . . . . .
O3W O 0.2665(16) 0.7169(4) 0.6953(10) 0.090(6) Uiso 0.517(12) 1 d . . P . .
N1 N 0.6206(6) 0.6041(2) 0.0793(4) 0.046(2) Uani 1 1 d . . . . .
H1N H 0.5970 0.5937 0.0404 0.055 Uiso 1 1 calc R U . . .
N1S N 0.8468(9) 0.5321(2) 0.3394(6) 0.069(3) Uani 1 1 d . . . . .
N2 N 0.7685(6) 0.6359(2) 0.0957(4) 0.047(2) Uani 1 1 d . . . . .
H2N H 0.8155 0.6412 0.0615 0.057 Uiso 1 1 calc R U . . .
N2S N 0.6521(9) 0.6417(3) 0.6765(6) 0.074(4) Uani 1 1 d . . . . .
N3 N 0.6419(7) 0.6159(2) 0.4601(4) 0.050(2) Uani 1 1 d . . . . .
H3N H 0.7092 0.6108 0.4607 0.059 Uiso 1 1 calc R U . . .
N3S N 0.535(2) 0.4741(8) 0.367(2) 0.24(2) Uiso 0.77(2) 1 d D . P . .
N4 N 0.5254(7) 0.6347(2) 0.5579(5) 0.058(3) Uani 1 1 d . . . . .
H4N H 0.5431 0.6391 0.6057 0.070 Uiso 1 1 calc R U . . .
N4S N -0.108(2) 0.7198(4) 0.6317(15) 0.181(13) Uiso 0.83(2) 1 d D . P . .
N5 N 0.1848(6) 0.5925(2) 0.2882(4) 0.049(2) Uani 1 1 d . . . . .
H5N H 0.1563 0.5880 0.3326 0.059 Uiso 1 1 calc R U . . .
N5S N 0.417(2) 0.6734(6) 0.2394(15) 0.128(11) Uiso 0.599(17) 1 d D U P B 3
N6 N 0.1170(7) 0.5940(2) 0.1601(4) 0.050(2) Uani 1 1 d . . . . .
H6N H 0.0507 0.5907 0.1465 0.060 Uiso 1 1 calc R U . . .
N6S N 0.0687(18) 0.4935(5) 0.7760(12) 0.177(10) Uiso 1 1 d D . . . .
N7 N 0.3954(7) 0.5154(2) 0.1605(5) 0.057(3) Uani 1 1 d . . . . .
H7N H 0.3519 0.5301 0.1543 0.069 Uiso 1 1 calc R U . . .
N8 N 0.5816(7) 0.5110(2) 0.1299(4) 0.049(2) Uani 1 1 d . . . . .
H8N H 0.6277 0.5227 0.1084 0.059 Uiso 1 1 calc R U . . .
N9 N 1.0301(8) 0.4551(2) 0.2660(5) 0.065(3) Uani 1 1 d . . . . .
H9N H 1.0917 0.4572 0.2897 0.079 Uiso 1 1 calc R U . . .
N10 N 0.9588(11) 0.4157(3) 0.1964(6) 0.078(4) Uani 1 1 d . . . . .
H10N H 0.9831 0.3983 0.1871 0.094 Uiso 1 1 calc R U . . .
N11 N 0.5153(13) 0.3376(3) 0.2473(8) 0.119(5) Uani 1 1 d D U . . .
H11N H 0.4904 0.3203 0.2565 0.142 Uiso 1 1 calc R U . . .
N12 N 0.4542(14) 0.3740(3) 0.1587(11) 0.124(6) Uani 1 1 d . U . . .
H12N H 0.4049 0.3754 0.1226 0.149 Uiso 1 1 calc R U . . .
N13 N -0.1224(6) 0.56965(18) 0.9362(4) 0.043(2) Uani 1 1 d . . . . .
H13N H -0.0981 0.5803 0.9743 0.052 Uiso 1 1 calc R U . . .
N14 N -0.2722(7) 0.5374(2) 0.9192(4) 0.051(3) Uani 1 1 d . . . . .
H14N H -0.3192 0.5322 0.9536 0.061 Uiso 1 1 calc R U . . .
N15 N -0.1406(7) 0.5564(2) 0.5561(4) 0.054(3) Uani 1 1 d . . . . .
H15N H -0.2080 0.5614 0.5546 0.065 Uiso 1 1 calc R U . . .
N16 N -0.0226(7) 0.5379(2) 0.4580(5) 0.053(2) Uani 1 1 d . . . . .
H16N H -0.0383 0.5332 0.4101 0.064 Uiso 1 1 calc R U . . .
N17 N 0.3148(7) 0.5828(2) 0.7277(4) 0.057(3) Uani 1 1 d . . . . .
H17N H 0.3434 0.5875 0.6835 0.068 Uiso 1 1 calc R U . . .
N18 N 0.3827(6) 0.5801(2) 0.8563(4) 0.054(3) Uani 1 1 d . . . . .
H18N H 0.4487 0.5833 0.8708 0.065 Uiso 1 1 calc R U . . .
N19 N 0.1002(7) 0.6594(2) 0.8557(5) 0.062(3) Uani 1 1 d . . . . .
H19N H 0.1432 0.6447 0.8625 0.075 Uiso 1 1 calc R U . . .
N20 N -0.0870(7) 0.6638(2) 0.8839(5) 0.054(3) Uani 1 1 d . . . . .
H20N H -0.1340 0.6523 0.9050 0.065 Uiso 1 1 calc R U . . .
N21 N -0.5392(9) 0.7164(2) 0.7517(7) 0.070(3) Uani 1 1 d . . . . .
H21N H -0.6016 0.7142 0.7292 0.084 Uiso 1 1 calc R U . . .
N22 N -0.4572(11) 0.7584(3) 0.8096(8) 0.091(4) Uani 1 1 d . U . . .
H22N H -0.4796 0.7761 0.8173 0.109 Uiso 1 1 calc R U . . .
N23 N -0.0205(11) 0.8321(3) 0.7592(8) 0.133(6) Uani 1 1 d D U . . .
H23N H 0.0059 0.8490 0.7473 0.159 Uiso 1 1 calc R U . . .
N24 N 0.0341(13) 0.7998(3) 0.8502(11) 0.127(6) Uani 1 1 d D U . . .
H24N H 0.0828 0.7998 0.8869 0.152 Uiso 1 1 calc R U . . .
C1 C 0.6084(8) 0.6301(3) 0.0611(5) 0.052(3) Uani 1 1 d . . . . .
C1G C 0.3331(15) 0.5065(4) 0.5136(16) 0.170(15) Uiso 0.722(14) 1 d D . P . .
C1S C 0.8707(9) 0.5415(3) 0.2924(6) 0.056(3) Uani 1 1 d . . . . .
C1T C 0.9036(10) 0.5536(3) 0.2312(6) 0.063(4) Uani 1 1 d . . . . .
H1A H 0.9421 0.5683 0.2433 0.076 Uiso 1 1 calc R U . . .
H1B H 0.8500 0.5591 0.2037 0.076 Uiso 1 1 calc R U . . .
H1C H 0.9409 0.5415 0.2054 0.076 Uiso 1 1 calc R U . . .
C2 C 0.5250(9) 0.6393(3) 0.0300(6) 0.059(3) Uani 1 1 d . . . . .
H2 H 0.4758 0.6279 0.0187 0.071 Uiso 1 1 calc R U . . .
C2G C 0.3238(18) 0.5001(5) 0.4455(15) 0.177(16) Uiso 0.722(14) 1 d D . P . .
H2G H 0.3564 0.5086 0.4106 0.213 Uiso 0.722(14) 1 calc R U P . .
C2S C 0.6279(9) 0.6317(3) 0.7253(5) 0.054(3) Uani 1 1 d . . . . .
C2T C 0.5962(9) 0.6190(3) 0.7852(6) 0.069(4) Uani 1 1 d . . . . .
H2A H 0.6502 0.6127 0.8111 0.083 Uiso 1 1 calc R U . . .
H2B H 0.5562 0.6047 0.7722 0.083 Uiso 1 1 calc R U . . .
H2C H 0.5607 0.6309 0.8130 0.083 Uiso 1 1 calc R U . . .
C3 C 0.5162(10) 0.6649(3) 0.0163(6) 0.063(3) Uani 1 1 d . . . . .
H3 H 0.4608 0.6712 -0.0049 0.075 Uiso 1 1 calc R U . . .
C3G C 0.262(2) 0.4798(5) 0.4327(12) 0.25(3) Uiso 0.722(14) 1 d D . P . .
C3S C 0.5948(18) 0.4851(5) 0.3951(14) 0.117(9) Uiso 0.77(2) 1 d D . P . .
C3T C 0.6735(15) 0.4971(4) 0.4279(10) 0.078(6) Uiso 0.77(2) 1 d D . P . .
H3A H 0.7070 0.4846 0.4557 0.094 Uiso 0.77(2) 1 calc R U P . .
H3B H 0.6514 0.5109 0.4568 0.094 Uiso 0.77(2) 1 calc R U P . .
H3C H 0.7155 0.5040 0.3936 0.094 Uiso 0.77(2) 1 calc R U P . .
C4 C 0.5866(12) 0.6813(3) 0.0330(6) 0.072(4) Uani 1 1 d . . . . .
H4 H 0.5777 0.6990 0.0257 0.087 Uiso 1 1 calc R U . . .
C4G C 0.210(2) 0.4680(5) 0.4842(15) 0.150(13) Uiso 0.722(14) 1 d D . P . .
H4G H 0.1663 0.4553 0.4719 0.180 Uiso 0.722(14) 1 calc R U P . .
C4S C -0.1307(19) 0.7001(4) 0.6093(12) 0.116(8) Uiso 0.83(2) 1 d D . P . .
C4T C -0.1654(15) 0.6760(3) 0.5848(9) 0.083(6) Uiso 0.83(2) 1 d D . P . .
H4A H -0.2269 0.6726 0.6042 0.100 Uiso 0.83(2) 1 calc R U P . .
H4B H -0.1220 0.6625 0.5982 0.100 Uiso 0.83(2) 1 calc R U P . .
H4C H -0.1709 0.6764 0.5353 0.100 Uiso 0.83(2) 1 calc R U P . .
C5 C 0.6720(10) 0.6729(3) 0.0606(6) 0.059(3) Uani 1 1 d . . . . .
H5 H 0.7219 0.6842 0.0705 0.071 Uiso 1 1 calc R U . . .
C5G C 0.221(2) 0.4744(6) 0.5533(14) 0.167(15) Uiso 0.722(14) 1 d D . P . .
H5G H 0.1843 0.4670 0.5879 0.200 Uiso 0.722(14) 1 calc R U P . .
C5S C 0.373(3) 0.6834(6) 0.1970(16) 0.111(11) Uiso 0.599(17) 1 d D U P B 3
C5T C 0.323(8) 0.7010(15) 0.153(4) 0.46(8) Uiso 0.599(17) 1 d D U P B 3
H5A H 0.2561 0.6967 0.1520 0.549 Uiso 0.599(17) 1 calc R U P B 3
H5B H 0.3472 0.6998 0.1066 0.549 Uiso 0.599(17) 1 calc R U P B 3
H5C H 0.3307 0.7184 0.1694 0.549 Uiso 0.599(17) 1 calc R U P B 3
C6 C 0.6794(8) 0.6466(2) 0.0730(5) 0.048(3) Uani 1 1 d . . . . .
C6G C 0.291(2) 0.4927(6) 0.5668(13) 0.168(15) Uiso 0.722(14) 1 d D . P . .
H6G H 0.3103 0.4958 0.6123 0.201 Uiso 0.722(14) 1 calc R U P . .
C6S C 0.118(2) 0.4853(6) 0.8178(13) 0.187(13) Uiso 1 1 d D . . . .
C6T C 0.1712(18) 0.4794(5) 0.8797(11) 0.138(8) Uiso 1 1 d D . . . .
H6A H 0.1420 0.4651 0.9030 0.165 Uiso 1 1 calc R U . . .
H6B H 0.1717 0.4943 0.9096 0.165 Uiso 1 1 calc R U . . .
H6C H 0.2355 0.4750 0.8680 0.165 Uiso 1 1 calc R U . . .
C7 C 0.8035(9) 0.6461(3) 0.1635(5) 0.055(3) Uani 1 1 d . . . . .
H7 H 0.8701 0.6415 0.1694 0.066 Uiso 1 1 calc R U . . .
H8 H 0.7992 0.6648 0.1631 0.066 Uiso 1 1 calc R U . . .
C7G C 0.260(2) 0.4718(5) 0.3606(13) 0.122(10) Uiso 0.722(14) 1 d D . P . .
H7G H 0.3096 0.4816 0.3371 0.147 Uiso 0.722(14) 1 calc R U P . .
C8 C 0.7505(8) 0.6362(3) 0.2216(5) 0.049(3) Uani 1 1 d . . . . .
C8G C 0.2795(19) 0.4455(4) 0.3498(12) 0.101(7) Uiso 0.722(14) 1 d D . P . .
H8G H 0.2923 0.4427 0.3018 0.121 Uiso 0.722(14) 1 calc R U P . .
H8H H 0.2255 0.4353 0.3631 0.121 Uiso 0.722(14) 1 calc R U P . .
H8I H 0.3341 0.4406 0.3771 0.121 Uiso 0.722(14) 1 calc R U P . .
C9 C 0.7846(8) 0.6160(2) 0.2606(5) 0.049(3) Uani 1 1 d . . . . .
H9 H 0.8437 0.6091 0.2496 0.059 Uiso 1 1 calc R U . . .
C9G C 0.761(2) 0.4069(7) -0.0155(13) 0.242(17) Uiso 1 1 d D U . . .
C10 C 0.6648(9) 0.6457(3) 0.2404(6) 0.056(3) Uani 1 1 d . . . . .
H10 H 0.6397 0.6594 0.2150 0.068 Uiso 1 1 calc R U . . .
C10G C 0.835(3) 0.4185(5) -0.0506(14) 0.29(2) Uiso 1 1 d D U . . .
H10G H 0.8299 0.4360 -0.0607 0.349 Uiso 1 1 calc R U . . .
C11 C 0.7367(9) 0.6057(3) 0.3143(6) 0.054(3) Uani 1 1 d . . . . .
H11 H 0.7613 0.5917 0.3388 0.065 Uiso 1 1 calc R U . . .
C11G C 0.915(2) 0.4052(8) -0.0718(12) 0.28(2) Uiso 1 1 d D U . . .
C12 C 0.6139(9) 0.6366(3) 0.2931(6) 0.055(3) Uani 1 1 d . . . . .
H12 H 0.5549 0.6439 0.3029 0.066 Uiso 1 1 calc R U . . .
C12G C 0.926(2) 0.3794(8) -0.0551(17) 0.252(17) Uiso 1 1 d D U . . .
H12G H 0.9786 0.3699 -0.0680 0.302 Uiso 1 1 calc R U . . .
C13 C 0.6480(9) 0.6168(3) 0.3324(6) 0.053(3) Uani 1 1 d . . . . .
C13G C 0.852(3) 0.3687(5) -0.0180(16) 0.211(14) Uiso 1 1 d D U . . .
H13G H 0.8609 0.3520 -0.0015 0.253 Uiso 1 1 calc R U . . .
C14 C 0.5970(10) 0.6078(3) 0.3912(5) 0.059(3) Uani 1 1 d . . . . .
H14 H 0.5934 0.5891 0.3895 0.070 Uiso 1 1 calc R U . . .
H15 H 0.5324 0.6145 0.3888 0.070 Uiso 1 1 calc R U . . .
C14G C 0.767(2) 0.3806(7) -0.0031(15) 0.230(15) Uiso 1 1 d D U . . .
H14G H 0.7159 0.3714 0.0145 0.276 Uiso 1 1 calc R U . . .
C15 C 0.6349(9) 0.6437(3) 0.4683(5) 0.052(3) Uani 1 1 d . . . . .
C15G C 0.9999(14) 0.4229(3) -0.1129(9) 0.100(5) Uiso 1 1 d . . . . .
C16 C 0.6909(10) 0.6603(3) 0.4297(6) 0.061(3) Uani 1 1 d . . . . .
H16 H 0.7360 0.6541 0.3990 0.073 Uiso 1 1 calc R U . . .
C16G C 0.1611(15) 0.6680(4) 0.5112(14) 0.091(10) Uiso 0.483(12) 1 d D U P A 1
C17 C 0.6777(14) 0.6854(3) 0.4384(7) 0.084(5) Uani 1 1 d . . . . .
H17 H 0.7096 0.6969 0.4099 0.101 Uiso 1 1 calc R U . . .
C17G C 0.1772(19) 0.6843(5) 0.4563(13) 0.113(12) Uiso 0.483(12) 1 d D U P A 1
H17G H 0.1394 0.6825 0.4168 0.135 Uiso 0.483(12) 1 calc R U P A 1
C18 C 0.6223(13) 0.6945(3) 0.4848(8) 0.081(5) Uani 1 1 d . . . . .
H18 H 0.6199 0.7123 0.4913 0.097 Uiso 1 1 calc R U . . .
C18G C 0.247(2) 0.7033(5) 0.4568(14) 0.109(12) Uiso 0.483(12) 1 d D U P A 1
C19 C 0.5658(11) 0.6788(3) 0.5259(7) 0.068(4) Uani 1 1 d . . . . .
H19 H 0.5242 0.6854 0.5585 0.082 Uiso 1 1 calc R U . . .
C19G C 0.303(3) 0.7049(7) 0.5174(19) 0.18(2) Uiso 0.483(12) 1 d D U P A 1
H19G H 0.3529 0.7167 0.5195 0.220 Uiso 0.483(12) 1 calc R U P A 1
C20 C 0.5763(9) 0.6524(3) 0.5144(5) 0.065(4) Uani 1 1 d . . . . .
C20G C 0.285(3) 0.6891(8) 0.5745(17) 0.19(2) Uiso 0.483(12) 1 d D U P A 1
H20G H 0.3201 0.6911 0.6152 0.228 Uiso 0.483(12) 1 calc R U P A 1
C21 C 0.4232(9) 0.6379(3) 0.5524(6) 0.061(3) Uani 1 1 d . . . . .
H21 H 0.4076 0.6561 0.5551 0.074 Uiso 1 1 calc R U . . .
H22 H 0.3933 0.6292 0.5910 0.074 Uiso 1 1 calc R U . . .
C21G C 0.214(3) 0.6702(7) 0.5702(14) 0.138(16) Uiso 0.483(12) 1 d D U P A 1
H21G H 0.2031 0.6592 0.6073 0.165 Uiso 0.483(12) 1 calc R U P A 1
C22 C 0.3837(8) 0.6267(3) 0.4844(5) 0.051(3) Uani 1 1 d . . . . .
C22G C 0.265(3) 0.7211(9) 0.3970(19) 0.17(3) Uiso 0.483(12) 1 d D . P A 1
H22G H 0.2970 0.7370 0.4123 0.200 Uiso 0.483(12) 1 calc R U P A 1
C23 C 0.3581(9) 0.6008(3) 0.4815(5) 0.062(4) Uani 1 1 d . . . . .
H23 H 0.3623 0.5905 0.5208 0.075 Uiso 1 1 calc R U . . .
C23G C 0.323(4) 0.7068(12) 0.346(3) 0.20(3) Uiso 0.483(12) 1 d D . P A 1
H23G H 0.2822 0.6998 0.3109 0.243 Uiso 0.483(12) 1 calc R U P A 1
H23H H 0.3559 0.6929 0.3696 0.243 Uiso 0.483(12) 1 calc R U P A 1
H23I H 0.3683 0.7183 0.3262 0.243 Uiso 0.483(12) 1 calc R U P A 1
C24 C 0.3805(10) 0.6410(3) 0.4262(7) 0.064(4) Uani 1 1 d . . . . .
H24 H 0.3999 0.6582 0.4279 0.077 Uiso 1 1 calc R U . . .
C24G C 0.389(4) 0.6980(4) 0.2106(19) 0.35(5) Uiso 0.401(17) 1 d D U P B 2
C25 C 0.3277(9) 0.5910(3) 0.4221(6) 0.058(3) Uani 1 1 d . . . . .
H25 H 0.3088 0.5738 0.4202 0.069 Uiso 1 1 calc R U . . .
C25G C 0.486(4) 0.7011(8) 0.210(2) 0.26(4) Uiso 0.401(17) 1 d D U P B 2
H25G H 0.5189 0.6984 0.1693 0.315 Uiso 0.401(17) 1 calc R U P B 2
C26 C 0.3502(10) 0.6312(3) 0.3662(6) 0.067(4) Uani 1 1 d . . . . .
H26 H 0.3471 0.6414 0.3267 0.080 Uiso 1 1 calc R U . . .
C26G C 0.534(3) 0.7081(10) 0.269(3) 0.20(3) Uiso 0.401(17) 1 d D U P B 2
H26G H 0.6003 0.7099 0.2677 0.245 Uiso 0.401(17) 1 calc R U P B 2
C27 C 0.3235(8) 0.6056(3) 0.3638(5) 0.051(3) Uani 1 1 d . . . . .
C27G C 0.487(4) 0.7125(8) 0.329(2) 0.17(3) Uiso 0.401(17) 1 d D U P B 2
H27G H 0.5194 0.7184 0.3676 0.205 Uiso 0.401(17) 1 calc R U P B 2
C28 C 0.2902(8) 0.5938(3) 0.2983(5) 0.059(3) Uani 1 1 d . . . . .
H28 H 0.3155 0.5764 0.2958 0.071 Uiso 1 1 calc R U . . .
H29 H 0.3169 0.6035 0.2603 0.071 Uiso 1 1 calc R U . . .
C28G C 0.391(4) 0.7082(9) 0.3307(19) 0.26(4) Uiso 0.401(17) 1 d D U P B 2
C29 C 0.1397(7) 0.6176(2) 0.2632(4) 0.037(2) Uani 1 1 d . . . . .
C29G C 0.342(3) 0.7019(8) 0.272(2) 0.29(4) Uiso 0.401(17) 1 d D U P B 2
H29G H 0.2763 0.7002 0.2727 0.350 Uiso 0.401(17) 1 calc R U P B 2
C30 C 0.1366(11) 0.6374(3) 0.3078(8) 0.067(4) Uani 1 1 d . . . . .
H30 H 0.1558 0.6357 0.3538 0.081 Uiso 1 1 calc R U . . .
C30G C 0.342(4) 0.7138(11) 0.400(2) 0.17(3) Uiso 0.401(17) 1 d D . P B 2
H30G H 0.3575 0.7013 0.4368 0.202 Uiso 0.401(17) 1 calc R U P B 2
C31 C 0.1036(11) 0.6603(3) 0.2815(8) 0.075(4) Uani 1 1 d . . . . .
H31 H 0.1038 0.6754 0.3080 0.091 Uiso 1 1 calc R U . . .
C31G C 0.372(7) 0.7407(15) 0.416(5) 0.34(7) Uiso 0.401(17) 1 d D . P B 2
H31G H 0.3319 0.7477 0.4508 0.404 Uiso 0.401(17) 1 calc R U P B 2
H31H H 0.3665 0.7510 0.3745 0.404 Uiso 0.401(17) 1 calc R U P B 2
H31I H 0.4370 0.7408 0.4316 0.404 Uiso 0.401(17) 1 calc R U P B 2
C32 C 0.0705(9) 0.6602(3) 0.2157(7) 0.058(3) Uani 1 1 d . . . . .
H32 H 0.0427 0.6753 0.1983 0.070 Uiso 1 1 calc R U . . .
C33 C 0.0756(9) 0.6400(3) 0.1752(7) 0.069(4) Uani 1 1 d . . . . .
H33 H 0.0532 0.6407 0.1297 0.083 Uiso 1 1 calc R U . . .
C34 C 0.1132(9) 0.6188(3) 0.2004(6) 0.057(3) Uani 1 1 d . . . . .
C35 C 0.1665(8) 0.5981(3) 0.0946(5) 0.054(3) Uani 1 1 d . . . . .
H35 H 0.1481 0.5847 0.0620 0.065 Uiso 1 1 calc R U . . .
H36 H 0.1484 0.6147 0.0751 0.065 Uiso 1 1 calc R U . . .
C36 C 0.2692(7) 0.5973(3) 0.1059(5) 0.051(3) Uani 1 1 d . . . . .
C37 C 0.3232(8) 0.5766(3) 0.0911(5) 0.052(3) Uani 1 1 d . . . . .
H37 H 0.2939 0.5620 0.0724 0.062 Uiso 1 1 calc R U . . .
C38 C 0.3143(8) 0.6196(3) 0.1330(6) 0.057(3) Uani 1 1 d . . . . .
H38 H 0.2799 0.6347 0.1403 0.068 Uiso 1 1 calc R U . . .
C39 C 0.4179(8) 0.5761(3) 0.1024(5) 0.054(3) Uani 1 1 d . . . . .
H39 H 0.4527 0.5616 0.0892 0.064 Uiso 1 1 calc R U . . .
C40 C 0.4107(8) 0.6184(3) 0.1486(6) 0.060(3) Uani 1 1 d . . . . .
H40 H 0.4409 0.6323 0.1699 0.072 Uiso 1 1 calc R U . . .
C41 C 0.4628(8) 0.5960(3) 0.1322(5) 0.057(3) Uani 1 1 d . . . . .
C42 C 0.5694(8) 0.5952(3) 0.1426(5) 0.055(3) Uani 1 1 d . . . . .
H42 H 0.5870 0.6062 0.1813 0.066 Uiso 1 1 calc R U . . .
H43 H 0.5888 0.5776 0.1536 0.066 Uiso 1 1 calc R U . . .
C43 C 0.4644(9) 0.5229(3) 0.2119(6) 0.055(3) Uani 1 1 d . . . . .
C44 C 0.4378(10) 0.5323(3) 0.2757(7) 0.066(4) Uani 1 1 d . . . . .
H44 H 0.3741 0.5326 0.2885 0.080 Uiso 1 1 calc R U . . .
C45 C 0.5053(11) 0.5410(3) 0.3181(7) 0.068(4) Uani 1 1 d . . . . .
H45 H 0.4872 0.5480 0.3604 0.082 Uiso 1 1 calc R U . . .
C46 C 0.5994(10) 0.5403(3) 0.3031(7) 0.071(4) Uani 1 1 d . . . . .
H46 H 0.6444 0.5468 0.3342 0.085 Uiso 1 1 calc R U . . .
C47 C 0.6274(9) 0.5300(3) 0.2421(6) 0.055(3) Uani 1 1 d . . . . .
H47 H 0.6918 0.5286 0.2318 0.066 Uiso 1 1 calc R U . . .
C48 C 0.5579(9) 0.5214(3) 0.1948(6) 0.057(3) Uani 1 1 d . . . . .
C49 C 0.6244(10) 0.4842(3) 0.1310(7) 0.064(4) Uani 1 1 d . . . . .
H49 H 0.5779 0.4722 0.1495 0.077 Uiso 1 1 calc R U . . .
H50 H 0.6374 0.4789 0.0839 0.077 Uiso 1 1 calc R U . . .
C50 C 0.7143(10) 0.4822(3) 0.1729(6) 0.059(3) Uani 1 1 d . . . . .
C51 C 0.7959(9) 0.4906(3) 0.1408(7) 0.061(3) Uani 1 1 d . . . . .
H51 H 0.7936 0.4967 0.0956 0.073 Uiso 1 1 calc R U . . .
C52 C 0.7174(10) 0.4736(3) 0.2391(6) 0.061(3) Uani 1 1 d . . . . .
H52 H 0.6619 0.4688 0.2616 0.073 Uiso 1 1 calc R U . . .
C53 C 0.8804(9) 0.4897(3) 0.1769(6) 0.055(3) Uani 1 1 d . . . . .
H53 H 0.9358 0.4955 0.1560 0.066 Uiso 1 1 calc R U . . .
C54 C 0.8052(12) 0.4723(3) 0.2725(7) 0.065(4) Uani 1 1 d . . . . .
H54 H 0.8093 0.4655 0.3170 0.079 Uiso 1 1 calc R U . . .
C55 C 0.8846(9) 0.4807(2) 0.2412(6) 0.053(3) Uani 1 1 d . . . . .
C56 C 0.9765(10) 0.4797(3) 0.2797(7) 0.064(4) Uani 1 1 d . . . . .
H56 H 0.9644 0.4811 0.3288 0.077 Uiso 1 1 calc R U . . .
H57 H 1.0155 0.4943 0.2664 0.077 Uiso 1 1 calc R U . . .
C57 C 1.0528(9) 0.4528(2) 0.1922(6) 0.061(3) Uani 1 1 d D . . . .
C58 C 1.1110(9) 0.4701(3) 0.1585(8) 0.088(5) Uani 1 1 d D . . . .
H58 H 1.1368 0.4841 0.1826 0.106 Uiso 1 1 calc R U . . .
C59 C 1.1305(10) 0.4670(3) 0.0920(8) 0.080(5) Uani 1 1 d D . . . .
H59 H 1.1692 0.4786 0.0685 0.097 Uiso 1 1 calc R U . . .
C60 C 1.0919(13) 0.4464(4) 0.0601(9) 0.107(8) Uani 1 1 d D . . . .
H60 H 1.1047 0.4437 0.0136 0.128 Uiso 1 1 calc R U . . .
C61 C 1.0330(11) 0.4289(3) 0.0946(8) 0.081(5) Uani 1 1 d D . . . .
H61 H 1.0059 0.4151 0.0702 0.097 Uiso 1 1 calc R U . . .
C62 C 1.0145(7) 0.43170(19) 0.1647(6) 0.042(3) Uani 1 1 d D . . . .
C63 C 0.8645(14) 0.4158(3) 0.1753(7) 0.083(5) Uani 1 1 d . . . . .
H63 H 0.8638 0.4136 0.1256 0.100 Uiso 1 1 calc R U . . .
H64 H 0.8402 0.4331 0.1843 0.100 Uiso 1 1 calc R U . . .
C64 C 0.7929(15) 0.3969(3) 0.2043(8) 0.086(5) Uani 1 1 d . . . . .
C65 C 0.7914(18) 0.3734(4) 0.1779(10) 0.111(7) Uani 1 1 d . . . . .
H65 H 0.8275 0.3693 0.1394 0.134 Uiso 1 1 calc R U . . .
C66 C 0.7367(14) 0.4012(3) 0.2577(8) 0.085(5) Uani 1 1 d . . . . .
H66 H 0.7362 0.4181 0.2748 0.102 Uiso 1 1 calc R U . . .
C67 C 0.7324(18) 0.3544(4) 0.2106(10) 0.109(7) Uani 1 1 d . . . . .
H67 H 0.7356 0.3374 0.1950 0.130 Uiso 1 1 calc R U . . .
C68 C 0.684(2) 0.3852(4) 0.2883(11) 0.132(10) Uani 1 1 d . . . . .
H68 H 0.6509 0.3900 0.3279 0.158 Uiso 1 1 calc R U . . .
C69 C 0.6749(17) 0.3597(4) 0.2607(11) 0.109(6) Uani 1 1 d D U . . .
C70 C 0.6067(15) 0.3394(3) 0.2820(11) 0.117(6) Uani 1 1 d D U . . .
H70 H 0.6382 0.3228 0.2771 0.141 Uiso 1 1 calc R U . . .
H71 H 0.5949 0.3418 0.3309 0.141 Uiso 1 1 calc R U . . .
C71 C 0.4430(15) 0.3561(4) 0.2704(11) 0.134(7) Uani 1 1 d D U . . .
C72 C 0.4060(15) 0.3551(4) 0.3335(11) 0.135(7) Uani 1 1 d D U . . .
H72 H 0.4292 0.3437 0.3668 0.162 Uiso 1 1 calc R U . . .
C73 C 0.3313(17) 0.3719(4) 0.3475(12) 0.157(8) Uani 1 1 d D U . . .
H73 H 0.3049 0.3716 0.3914 0.188 Uiso 1 1 calc R U . . .
C74 C 0.2950(19) 0.3889(5) 0.3005(13) 0.150(8) Uani 1 1 d D U . . .
H74 H 0.2456 0.3999 0.3130 0.181 Uiso 1 1 calc R U . . .
C75 C 0.3297(16) 0.3898(4) 0.2356(12) 0.136(7) Uani 1 1 d D U . . .
H75 H 0.3045 0.4003 0.2007 0.163 Uiso 1 1 calc R U . . .
C76 C 0.4069(14) 0.3736(4) 0.2273(12) 0.116(6) Uani 1 1 d D U . . .
C77 C 0.5262(15) 0.3963(4) 0.1493(11) 0.116(7) Uani 1 1 d . . . . .
H77 H 0.5777 0.3947 0.1829 0.139 Uiso 1 1 calc R U . . .
H78 H 0.5532 0.3956 0.1034 0.139 Uiso 1 1 calc R U . . .
C78 C 0.4739(13) 0.4216(3) 0.1593(10) 0.084(5) Uani 1 1 d . . . . .
C79 C 0.4205(14) 0.4316(4) 0.1054(9) 0.098(6) Uani 1 1 d . . . . .
H79 H 0.4103 0.4221 0.0651 0.117 Uiso 1 1 calc R U . . .
C80 C 0.4751(12) 0.4342(3) 0.2204(9) 0.081(5) Uani 1 1 d . . . . .
H80 H 0.5046 0.4266 0.2586 0.097 Uiso 1 1 calc R U . . .
C81 C 0.3824(11) 0.4563(4) 0.1127(9) 0.077(4) Uani 1 1 d . . . . .
H81 H 0.3545 0.4644 0.0746 0.093 Uiso 1 1 calc R U . . .
C82 C 0.4345(9) 0.4575(3) 0.2270(7) 0.064(4) Uani 1 1 d . . . . .
H82 H 0.4399 0.4664 0.2686 0.077 Uiso 1 1 calc R U . . .
C83 C 0.3853(10) 0.4682(3) 0.1728(7) 0.072(4) Uani 1 1 d . . . . .
C84 C 0.3370(10) 0.4929(3) 0.1804(7) 0.071(4) Uani 1 1 d . . . . .
H84 H 0.3183 0.4949 0.2282 0.085 Uiso 1 1 calc R U . . .
H85 H 0.2795 0.4928 0.1522 0.085 Uiso 1 1 calc R U . . .
C85 C -0.1093(8) 0.5430(2) 0.9547(5) 0.047(3) Uani 1 1 d . . . . .
C86 C -0.0290(9) 0.5338(3) 0.9857(5) 0.057(3) Uani 1 1 d . . . . .
H86 H 0.0204 0.5452 0.9967 0.068 Uiso 1 1 calc R U . . .
C87 C -0.0197(10) 0.5084(3) 1.0009(6) 0.061(4) Uani 1 1 d . . . . .
H87 H 0.0345 0.5024 1.0237 0.073 Uiso 1 1 calc R U . . .
C88 C -0.0906(9) 0.4919(3) 0.9824(6) 0.057(3) Uani 1 1 d . . . . .
H88 H -0.0826 0.4742 0.9890 0.068 Uiso 1 1 calc R U . . .
C89 C -0.1747(9) 0.5011(3) 0.9539(6) 0.060(3) Uani 1 1 d . . . . .
H89 H -0.2243 0.4898 0.9435 0.073 Uiso 1 1 calc R U . . .
C90 C -0.1845(9) 0.5263(3) 0.9413(6) 0.054(3) Uani 1 1 d . . . . .
C91 C -0.3078(9) 0.5270(3) 0.8521(5) 0.052(3) Uani 1 1 d . . . . .
H91 H -0.3030 0.5083 0.8525 0.062 Uiso 1 1 calc R U . . .
H92 H -0.3745 0.5315 0.8462 0.062 Uiso 1 1 calc R U . . .
C92 C -0.2532(8) 0.5374(2) 0.7933(5) 0.047(3) Uani 1 1 d . . . . .
C93 C -0.2884(9) 0.5567(3) 0.7547(6) 0.059(3) Uani 1 1 d . . . . .
H93 H -0.3476 0.5637 0.7650 0.071 Uiso 1 1 calc R U . . .
C94 C -0.1679(9) 0.5264(3) 0.7751(6) 0.055(3) Uani 1 1 d . . . . .
H94 H -0.1447 0.5120 0.7991 0.067 Uiso 1 1 calc R U . . .
C95 C -0.2364(9) 0.5666(3) 0.6984(6) 0.057(3) Uani 1 1 d . . . . .
H95 H -0.2612 0.5802 0.6724 0.068 Uiso 1 1 calc R U . . .
C96 C -0.1174(9) 0.5365(3) 0.7220(5) 0.057(3) Uani 1 1 d . . . . .
H96 H -0.0576 0.5298 0.7118 0.068 Uiso 1 1 calc R U . . .
C97 C -0.1548(9) 0.5567(3) 0.6828(5) 0.052(3) Uani 1 1 d . . . . .
C98 C -0.1002(9) 0.5660(3) 0.6204(5) 0.057(3) Uani 1 1 d . . . . .
H98 H -0.1003 0.5848 0.6197 0.068 Uiso 1 1 calc R U . . .
H99 H -0.0346 0.5603 0.6245 0.068 Uiso 1 1 calc R U . . .
C99 C -0.1357(9) 0.5293(3) 0.5455(6) 0.056(3) Uani 1 1 d . . . . .
C100 C -0.1903(11) 0.5121(3) 0.5806(6) 0.062(3) Uani 1 1 d . . . . .
H100 H -0.2347 0.5185 0.6117 0.075 Uiso 1 1 calc R U . . .
C101 C -0.1833(12) 0.4864(4) 0.5728(7) 0.079(5) Uani 1 1 d . . . . .
H101 H -0.2223 0.4752 0.5972 0.095 Uiso 1 1 calc R U . . .
C102 C -0.1165(14) 0.4773(3) 0.5275(7) 0.081(5) Uani 1 1 d . . . . .
H102 H -0.1075 0.4595 0.5228 0.098 Uiso 1 1 calc R U . . .
C103 C -0.0647(11) 0.4936(3) 0.4904(7) 0.071(4) Uani 1 1 d . . . . .
H103 H -0.0220 0.4874 0.4579 0.086 Uiso 1 1 calc R U . . .
C104 C -0.0752(9) 0.5215(3) 0.5009(5) 0.060(4) Uani 1 1 d . . . . .
C105 C 0.0828(9) 0.5369(3) 0.4657(6) 0.062(3) Uani 1 1 d . . . . .
H105 H 0.1040 0.5191 0.4632 0.074 Uiso 1 1 calc R U . . .
H106 H 0.1115 0.5463 0.4279 0.074 Uiso 1 1 calc R U . . .
C106 C 0.1145(9) 0.5482(3) 0.5311(6) 0.061(4) Uani 1 1 d . . . . .
C107 C 0.1398(9) 0.5725(3) 0.5320(6) 0.063(4) Uani 1 1 d . . . . .
H107 H 0.1369 0.5823 0.4916 0.076 Uiso 1 1 calc R U . . .
C108 C 0.1179(10) 0.5333(4) 0.5916(7) 0.076(4) Uani 1 1 d . . . . .
H108 H 0.0999 0.5160 0.5909 0.091 Uiso 1 1 calc R U . . .
C109 C 0.1714(10) 0.5842(3) 0.5943(6) 0.064(4) Uani 1 1 d . . . . .
H109 H 0.1890 0.6015 0.5942 0.077 Uiso 1 1 calc R U . . .
C110 C 0.1485(9) 0.5449(3) 0.6520(7) 0.067(4) Uani 1 1 d . . . . .
H110 H 0.1503 0.5352 0.6926 0.080 Uiso 1 1 calc R U . . .
C111 C 0.1766(9) 0.5706(3) 0.6537(6) 0.067(4) Uani 1 1 d . . . . .
C112 C 0.2084(9) 0.5820(3) 0.7182(6) 0.061(3) Uani 1 1 d . . . . .
H112 H 0.1814 0.5723 0.7561 0.073 Uiso 1 1 calc R U . . .
H113 H 0.1840 0.5995 0.7210 0.073 Uiso 1 1 calc R U . . .
C113 C 0.3571(7) 0.5571(3) 0.7515(4) 0.045(3) Uani 1 1 d . U . . .
C114 C 0.3613(10) 0.5406(4) 0.7119(10) 0.100(7) Uani 1 1 d . U . . .
H114 H 0.3390 0.5435 0.6671 0.120 Uiso 1 1 calc R U . . .
C115 C 0.4001(12) 0.5157(4) 0.7297(7) 0.081(5) Uani 1 1 d . U . . .
H115 H 0.4063 0.5023 0.6979 0.097 Uiso 1 1 calc R U . . .
C116 C 0.4285(9) 0.5134(3) 0.8012(7) 0.063(3) Uani 1 1 d . . . . .
H116 H 0.4505 0.4977 0.8186 0.076 Uiso 1 1 calc R U . . .
C117 C 0.4229(10) 0.5338(3) 0.8413(7) 0.069(4) Uani 1 1 d . . . . .
H117 H 0.4428 0.5326 0.8872 0.083 Uiso 1 1 calc R U . . .
C118 C 0.3860(8) 0.5583(3) 0.8148(6) 0.056(3) Uani 1 1 d . . . . .
C119 C 0.3283(8) 0.5767(3) 0.9220(5) 0.060(3) Uani 1 1 d . . . . .
H119 H 0.3475 0.5606 0.9440 0.072 Uiso 1 1 calc R U . . .
H120 H 0.3436 0.5907 0.9533 0.072 Uiso 1 1 calc R U . . .
C120 C 0.2243(8) 0.5762(3) 0.9089(5) 0.052(3) Uani 1 1 d . . . . .
C121 C 0.1744(9) 0.5973(3) 0.9236(5) 0.059(3) Uani 1 1 d . . . . .
H121 H 0.2044 0.6119 0.9416 0.070 Uiso 1 1 calc R U . . .
C122 C 0.1792(9) 0.5558(3) 0.8804(5) 0.052(3) Uani 1 1 d . . . . .
H122 H 0.2151 0.5412 0.8697 0.062 Uiso 1 1 calc R U . . .
C123 C 0.0770(8) 0.5971(3) 0.9118(5) 0.055(3) Uani 1 1 d . . . . .
H123 H 0.0413 0.6115 0.9242 0.066 Uiso 1 1 calc R U . . .
C124 C 0.0864(8) 0.5553(3) 0.8668(6) 0.053(3) Uani 1 1 d . . . . .
H124 H 0.0579 0.5409 0.8468 0.063 Uiso 1 1 calc R U . . .
C125 C 0.0332(8) 0.5769(3) 0.8829(5) 0.052(3) Uani 1 1 d . . . . .
C126 C -0.0702(7) 0.5771(3) 0.8719(5) 0.048(3) Uani 1 1 d . . . . .
H126 H -0.0868 0.5652 0.8350 0.058 Uiso 1 1 calc R U . . .
H127 H -0.0900 0.5943 0.8576 0.058 Uiso 1 1 calc R U . . .
C127 C 0.0327(10) 0.6515(3) 0.8031(7) 0.064(4) Uani 1 1 d . . . . .
C128 C 0.0592(11) 0.6419(4) 0.7413(7) 0.077(4) Uani 1 1 d . . . . .
H128 H 0.1235 0.6412 0.7303 0.092 Uiso 1 1 calc R U . . .
C129 C -0.0042(11) 0.6336(4) 0.6968(8) 0.079(5) Uani 1 1 d . . . . .
H129 H 0.0152 0.6277 0.6537 0.095 Uiso 1 1 calc R U . . .
C130 C -0.1015(10) 0.6334(3) 0.7130(7) 0.062(4) Uani 1 1 d . . . . .
H130 H -0.1467 0.6268 0.6822 0.075 Uiso 1 1 calc R U . . .
C131 C -0.1273(10) 0.6432(3) 0.7746(6) 0.058(3) Uani 1 1 d . . . . .
H131 H -0.1913 0.6433 0.7868 0.070 Uiso 1 1 calc R U . . .
C132 C -0.0617(9) 0.6528(3) 0.8188(6) 0.055(3) Uani 1 1 d . . . . .
C133 C -0.1294(9) 0.6893(2) 0.8786(6) 0.053(3) Uani 1 1 d . . . . .
H133 H -0.1373 0.6961 0.9249 0.064 Uiso 1 1 calc R U . . .
H134 H -0.0853 0.7006 0.8548 0.064 Uiso 1 1 calc R U . . .
C134 C -0.2197(9) 0.6904(2) 0.8432(6) 0.051(3) Uani 1 1 d . . . . .
C135 C -0.3003(9) 0.6815(3) 0.8753(6) 0.060(3) Uani 1 1 d . . . . .
H135 H -0.2959 0.6749 0.9200 0.072 Uiso 1 1 calc R U . . .
C136 C -0.2277(8) 0.6993(3) 0.7759(6) 0.055(3) Uani 1 1 d . . . . .
H136 H -0.1729 0.7047 0.7535 0.065 Uiso 1 1 calc R U . . .
C137 C -0.3879(10) 0.6822(3) 0.8417(7) 0.066(4) Uani 1 1 d . . . . .
H137 H -0.4422 0.6762 0.8639 0.079 Uiso 1 1 calc R U . . .
C138 C -0.3112(10) 0.7003(3) 0.7415(7) 0.061(3) Uani 1 1 d . . . . .
H138 H -0.3138 0.7067 0.6965 0.073 Uiso 1 1 calc R U . . .
C139 C -0.3943(9) 0.6919(3) 0.7737(7) 0.059(3) Uani 1 1 d . . . . .
C140 C -0.4860(12) 0.6925(3) 0.7374(9) 0.076(4) Uani 1 1 d . . . . .
H140 H -0.5237 0.6777 0.7515 0.091 Uiso 1 1 calc R U . . .
H141 H -0.4756 0.6911 0.6881 0.091 Uiso 1 1 calc R U . . .
C141 C -0.5584(12) 0.7199(4) 0.8239(8) 0.085(5) Uani 1 1 d . . . . .
C142 C -0.6137(10) 0.7056(4) 0.8589(9) 0.083(5) Uani 1 1 d . . . . .
H142 H -0.6436 0.6917 0.8373 0.100 Uiso 1 1 calc R U . . .
C143 C -0.6302(12) 0.7102(4) 0.9264(10) 0.090(5) Uani 1 1 d . . . . .
H143 H -0.6694 0.6991 0.9513 0.108 Uiso 1 1 calc R U . . .
C144 C -0.5926(12) 0.7292(4) 0.9550(9) 0.081(5) Uani 1 1 d . . . . .
H144 H -0.6043 0.7324 1.0015 0.097 Uiso 1 1 calc R U . . .
C145 C -0.5376(14) 0.7446(3) 0.9212(7) 0.083(5) Uani 1 1 d . . . . .
H145 H -0.5093 0.7583 0.9453 0.100 Uiso 1 1 calc R U . . .
C146 C -0.5160(9) 0.7420(2) 0.8445(9) 0.070(4) Uani 1 1 d . U . . .
C147 C -0.3559(12) 0.7566(3) 0.8368(8) 0.075(4) Uani 1 1 d . U . . .
H147 H -0.3542 0.7594 0.8864 0.091 Uiso 1 1 calc R U . . .
H148 H -0.3297 0.7396 0.8274 0.091 Uiso 1 1 calc R U . . .
C148 C -0.3003(14) 0.7766(3) 0.8015(9) 0.086(5) Uani 1 1 d . . . . .
C149 C -0.2949(12) 0.8009(3) 0.8218(10) 0.092(6) Uani 1 1 d . . . . .
H149 H -0.3343 0.8062 0.8574 0.110 Uiso 1 1 calc R U . . .
C150 C -0.2373(14) 0.7687(3) 0.7467(8) 0.087(5) Uani 1 1 d . . . . .
H150 H -0.2375 0.7517 0.7313 0.104 Uiso 1 1 calc R U . . .
C151 C -0.2370(13) 0.8182(4) 0.7946(10) 0.100(6) Uani 1 1 d . . . . .
H151 H -0.2380 0.8351 0.8111 0.120 Uiso 1 1 calc R U . . .
C152 C -0.1771(13) 0.7866(3) 0.7176(10) 0.091(5) Uani 1 1 d . . . . .
H152 H -0.1383 0.7815 0.6813 0.110 Uiso 1 1 calc R U . . .
C153 C -0.1727(17) 0.8115(4) 0.7404(12) 0.116(7) Uani 1 1 d D . . . .
C154 C -0.1022(14) 0.8294(4) 0.7129(11) 0.135(7) Uani 1 1 d D U . . .
H154 H -0.0809 0.8231 0.6684 0.161 Uiso 1 1 calc R U . . .
H155 H -0.1314 0.8462 0.7058 0.161 Uiso 1 1 calc R U . . .
C155 C 0.0530(14) 0.8138(4) 0.7371(12) 0.132(7) Uani 1 1 d D U . . .
C156 C 0.0979(17) 0.8146(4) 0.6763(12) 0.164(12) Uani 1 1 d D U . . .
H156 H 0.0760 0.8252 0.6408 0.197 Uiso 1 1 calc R U . . .
C157 C 0.1770(19) 0.7992(4) 0.6676(13) 0.174(11) Uani 1 1 d D U . . .
H157 H 0.2077 0.7991 0.6252 0.208 Uiso 1 1 calc R U . . .
C158 C 0.212(2) 0.7839(5) 0.7208(13) 0.171(11) Uani 1 1 d D U . . .
H158 H 0.2679 0.7746 0.7165 0.205 Uiso 1 1 calc R U . . .
C159 C 0.1617(14) 0.7832(4) 0.7777(12) 0.130(8) Uani 1 1 d D U . . .
H159 H 0.1802 0.7723 0.8137 0.156 Uiso 1 1 calc R U . . .
C160 C 0.0843(16) 0.7980(4) 0.7839(13) 0.125(7) Uani 1 1 d D U . . .
C161 C -0.0334(16) 0.7777(3) 0.8648(12) 0.115(7) Uani 1 1 d D U . . .
C162 C 0.0145(14) 0.7529(3) 0.8578(10) 0.091(5) Uani 1 1 d D . . . .
C163 C 0.0626(12) 0.7421(3) 0.9080(10) 0.083(5) Uani 1 1 d . . . . .
H163 H 0.0622 0.7502 0.9510 0.099 Uiso 1 1 calc R U . . .
C164 C 0.0096(11) 0.7399(4) 0.7941(11) 0.088(5) Uani 1 1 d . . . . .
H164 H -0.0239 0.7469 0.7566 0.105 Uiso 1 1 calc R U . . .
C165 C 0.1139(14) 0.7195(4) 0.9018(8) 0.091(6) Uani 1 1 d . . . . .
H165 H 0.1507 0.7138 0.9391 0.109 Uiso 1 1 calc R U . . .
C166 C 0.0577(14) 0.7158(4) 0.7888(8) 0.098(7) Uani 1 1 d . . . . .
H166 H 0.0520 0.7066 0.7476 0.117 Uiso 1 1 calc R U . . .
C167 C 0.1122(13) 0.7052(4) 0.8415(8) 0.085(5) Uani 1 1 d . . . . .
C168 C 0.1608(11) 0.6811(3) 0.8360(8) 0.073(4) Uani 1 1 d . . . . .
H168 H 0.2170 0.6814 0.8656 0.088 Uiso 1 1 calc R U . . .
H169 H 0.1815 0.6787 0.7888 0.088 Uiso 1 1 calc R U . . .

loop_
_atom_site_aniso_label
_atom_site_aniso_U_11
_atom_site_aniso_U_22
_atom_site_aniso_U_33
_atom_site_aniso_U_23
_atom_site_aniso_U_13
_atom_site_aniso_U_12
Pd1 0.0200(4) 0.0699(6) 0.0419(4) 0.0014(4) 0.0026(3) -0.0040(4)
Pd2 0.0324(5) 0.0735(6) 0.0482(4) -0.0044(4) 0.0028(3) -0.0028(4)
Pd3 0.0277(5) 0.0788(7) 0.0519(4) 0.0032(4) 0.0052(3) -0.0003(4)
Pd4 0.0292(5) 0.0750(7) 0.0607(5) 0.0108(5) 0.0035(4) -0.0066(4)
Pd5 0.0775(9) 0.0621(7) 0.0725(6) 0.0004(5) 0.0049(5) 0.0085(6)
Pd6 0.1254(16) 0.0868(11) 0.1391(13) -0.0127(10) 0.0424(11) -0.0320(10)
Pd7 0.0197(4) 0.0694(6) 0.0410(3) 0.0031(4) 0.0025(3) -0.0033(4)
Pd8 0.0318(5) 0.0726(6) 0.0450(4) -0.0046(4) 0.0031(3) -0.0011(4)
Pd9 0.0272(5) 0.0869(7) 0.0515(4) 0.0085(5) 0.0041(3) -0.0005(4)
Pd10 0.0284(5) 0.0741(7) 0.0655(5) 0.0104(5) 0.0043(4) -0.0044(4)
Pd11 0.0752(9) 0.0626(7) 0.0908(7) 0.0037(6) 0.0128(6) 0.0074(6)
Pd12 0.1144(16) 0.0902(11) 0.1652(16) -0.0171(11) 0.0437(12) -0.0352(10)
Cl1 0.0297(15) 0.0698(19) 0.0449(12) 0.0050(12) 0.0031(10) -0.0057(13)
Cl2 0.0203(14) 0.083(2) 0.0522(13) -0.0003(14) -0.0012(9) -0.0026(13)
Cl3 0.0380(18) 0.076(2) 0.0710(17) -0.0076(16) 0.0041(13) -0.0024(15)
Cl4 0.0434(19) 0.091(2) 0.0552(14) 0.0015(15) 0.0091(12) -0.0038(16)
Cl5 0.049(2) 0.097(3) 0.0708(18) 0.0164(18) 0.0145(15) 0.0168(18)
Cl6 0.053(2) 0.083(2) 0.0700(18) -0.0047(17) 0.0078(15) -0.0051(17)
Cl7 0.0330(17) 0.092(2) 0.0740(18) 0.0154(18) -0.0028(13) -0.0101(16)
Cl8 0.0378(18) 0.089(2) 0.0622(16) 0.0050(16) 0.0074(12) -0.0095(16)
Cl9 0.112(4) 0.088(3) 0.074(2) -0.006(2) -0.001(2) 0.008(2)
Cl10 0.146(5) 0.068(3) 0.088(3) 0.001(2) 0.019(3) 0.003(3)
Cl11 0.152(6) 0.078(3) 0.167(5) -0.021(3) 0.070(4) -0.020(3)
Cl12 0.129(6) 0.167(6) 0.131(4) -0.007(4) 0.028(4) -0.012(4)
Cl13 0.0300(15) 0.075(2) 0.0475(13) 0.0027(13) 0.0024(10) -0.0049(13)
Cl14 0.0215(14) 0.083(2) 0.0512(13) -0.0012(14) 0.0005(10) -0.0041(13)
Cl15 0.0385(18) 0.072(2) 0.0689(17) -0.0087(15) 0.0069(13) -0.0023(15)
Cl16 0.0422(18) 0.082(2) 0.0503(13) -0.0027(14) 0.0073(11) -0.0054(15)
Cl17 0.0421(19) 0.096(3) 0.0661(17) 0.0167(17) 0.0035(13) 0.0008(17)
Cl18 0.053(2) 0.084(2) 0.0669(18) 0.0029(17) 0.0036(14) -0.0015(17)
Cl19 0.0345(18) 0.095(3) 0.0775(19) 0.0143(18) 0.0000(14) -0.0057(17)
Cl20 0.0366(17) 0.083(2) 0.0616(15) 0.0060(15) 0.0052(12) -0.0110(15)
Cl21 0.112(4) 0.082(3) 0.093(3) -0.008(2) 0.005(2) 0.013(3)
Cl22 0.124(4) 0.063(2) 0.105(3) 0.009(2) 0.024(3) -0.004(2)
Cl23 0.132(6) 0.094(4) 0.238(7) -0.049(4) 0.099(5) -0.043(4)
Cl24 0.217(10) 0.203(8) 0.139(5) -0.031(5) 0.047(5) -0.097(7)
N1 0.025(5) 0.076(7) 0.037(4) 0.006(4) 0.000(3) -0.003(4)
N1S 0.074(9) 0.075(8) 0.059(6) -0.001(6) 0.004(6) -0.011(7)
N2 0.023(5) 0.073(7) 0.046(4) 0.009(4) 0.004(3) -0.005(4)
N2S 0.059(9) 0.096(9) 0.066(7) -0.006(7) -0.011(5) -0.021(7)
N3 0.033(5) 0.069(7) 0.047(4) -0.011(5) 0.000(4) -0.006(5)
N4 0.035(6) 0.086(8) 0.052(5) 0.002(5) 0.007(4) 0.000(5)
N5 0.026(5) 0.085(7) 0.036(4) 0.007(4) 0.006(3) -0.004(5)
N6 0.031(5) 0.081(7) 0.037(4) -0.010(5) 0.006(3) -0.015(5)
N7 0.031(6) 0.075(7) 0.066(6) -0.001(5) 0.003(4) -0.006(5)
N8 0.025(5) 0.068(7) 0.054(5) 0.001(5) -0.004(4) -0.003(5)
N9 0.038(7) 0.089(9) 0.069(6) -0.009(6) -0.010(5) 0.018(6)
N10 0.080(11) 0.071(8) 0.083(8) 0.007(6) 0.003(7) 0.037(7)
N11 0.116(13) 0.071(8) 0.170(13) -0.036(9) 0.048(10) -0.029(9)
N12 0.099(13) 0.100(11) 0.175(15) -0.001(11) 0.018(11) -0.036(10)
N13 0.021(5) 0.061(6) 0.047(4) -0.004(4) 0.000(3) -0.001(4)
N14 0.030(5) 0.082(7) 0.039(4) 0.008(4) 0.010(4) -0.006(5)
N15 0.037(6) 0.080(7) 0.045(5) 0.002(5) 0.009(4) 0.000(5)
N16 0.044(6) 0.065(7) 0.051(5) -0.002(5) 0.005(4) 0.003(5)
N17 0.029(6) 0.098(8) 0.043(4) 0.017(5) 0.005(4) 0.000(5)
N18 0.016(5) 0.094(8) 0.052(5) 0.012(5) 0.002(3) -0.007(5)
N19 0.027(6) 0.089(8) 0.072(6) 0.017(6) 0.008(4) 0.001(5)
N20 0.029(6) 0.076(7) 0.058(5) 0.004(5) 0.007(4) -0.001(5)
N21 0.048(8) 0.056(7) 0.106(9) 0.019(6) -0.007(6) 0.000(5)
N22 0.062(9) 0.084(9) 0.127(10) -0.031(8) 0.005(7) 0.006(7)
N23 0.096(10) 0.074(7) 0.230(14) -0.063(9) 0.094(10) -0.062(7)
N24 0.111(13) 0.087(10) 0.183(15) -0.025(10) 0.032(11) -0.031(9)
C1 0.026(6) 0.087(9) 0.042(5) 0.001(6) 0.003(4) 0.007(6)
C1S 0.035(7) 0.085(10) 0.047(6) -0.017(6) -0.009(5) -0.004(6)
C1T 0.053(9) 0.081(10) 0.056(7) 0.002(7) 0.000(6) 0.009(7)
C2 0.024(6) 0.091(10) 0.062(7) 0.008(7) 0.006(5) 0.004(6)
C2S 0.041(7) 0.083(9) 0.038(5) 0.005(6) 0.000(4) -0.008(6)
C2T 0.031(7) 0.106(12) 0.070(8) 0.001(8) 0.001(5) -0.015(7)
C3 0.044(8) 0.080(10) 0.064(7) 0.000(7) 0.006(6) 0.002(7)
C4 0.088(13) 0.071(10) 0.059(7) 0.002(7) 0.014(7) 0.013(9)
C5 0.053(9) 0.068(9) 0.056(6) -0.003(6) 0.014(6) -0.004(7)
C6 0.022(6) 0.067(8) 0.054(6) 0.003(5) 0.004(4) 0.005(5)
C7 0.032(7) 0.079(9) 0.053(6) -0.010(6) -0.004(5) -0.005(6)
C8 0.025(6) 0.076(8) 0.047(5) -0.021(6) 0.003(4) -0.003(5)
C9 0.033(7) 0.061(7) 0.053(6) -0.013(6) -0.001(5) -0.006(5)
C10 0.037(8) 0.077(9) 0.054(6) -0.006(6) -0.004(5) 0.003(6)
C11 0.042(8) 0.067(8) 0.054(6) -0.010(6) -0.003(5) 0.009(6)
C12 0.038(7) 0.072(8) 0.055(6) -0.005(6) -0.001(5) 0.008(6)
C13 0.037(7) 0.068(8) 0.053(6) -0.016(6) 0.005(5) 0.001(6)
C14 0.058(9) 0.079(9) 0.039(5) 0.000(6) 0.001(5) -0.006(7)
C15 0.046(8) 0.067(8) 0.042(5) -0.008(5) -0.006(5) 0.010(6)
C16 0.054(9) 0.075(10) 0.054(6) -0.013(6) -0.002(5) -0.009(7)
C17 0.119(16) 0.079(11) 0.055(7) -0.008(8) 0.018(8) -0.009(10)
C18 0.079(12) 0.072(10) 0.092(10) -0.010(9) -0.019(9) -0.010(9)
C19 0.057(9) 0.078(10) 0.069(8) -0.022(7) -0.008(6) 0.007(7)
C20 0.040(8) 0.120(13) 0.035(5) -0.005(6) -0.007(5) -0.013(7)
C21 0.050(8) 0.085(9) 0.049(6) -0.003(6) 0.005(5) 0.008(7)
C22 0.030(6) 0.074(9) 0.049(6) -0.008(6) 0.003(4) 0.003(6)
C23 0.033(7) 0.106(12) 0.047(6) 0.008(7) 0.004(5) 0.003(7)
C24 0.038(8) 0.084(10) 0.071(8) -0.009(7) 0.001(6) -0.008(7)
C25 0.032(7) 0.081(9) 0.060(7) 0.003(6) 0.001(5) 0.006(6)
C26 0.037(8) 0.104(12) 0.059(7) 0.005(7) -0.001(5) 0.012(7)
C27 0.025(6) 0.079(9) 0.050(6) -0.004(6) -0.001(4) 0.000(5)
C28 0.027(7) 0.097(10) 0.053(6) 0.000(6) -0.005(4) -0.001(6)
C29 0.016(5) 0.067(7) 0.028(4) -0.014(4) 0.005(3) -0.013(5)
C30 0.046(9) 0.073(9) 0.083(9) -0.005(7) 0.002(6) 0.000(7)
C31 0.057(10) 0.070(9) 0.099(10) -0.012(8) -0.007(7) 0.007(8)
C32 0.047(8) 0.056(8) 0.072(8) 0.001(7) 0.006(6) 0.007(6)
C33 0.032(8) 0.107(12) 0.067(8) 0.029(8) -0.002(5) -0.001(8)
C34 0.026(7) 0.083(9) 0.063(7) -0.006(7) 0.009(5) 0.001(6)
C35 0.032(7) 0.081(8) 0.049(5) 0.008(6) 0.004(4) 0.000(6)
C36 0.022(6) 0.087(9) 0.044(5) 0.009(6) 0.003(4) -0.008(6)
C37 0.035(7) 0.075(8) 0.046(5) 0.005(6) -0.002(4) -0.005(6)
C38 0.023(6) 0.090(10) 0.058(6) 0.006(6) 0.014(5) 0.005(6)
C39 0.030(7) 0.078(9) 0.054(6) 0.010(6) 0.004(4) -0.002(6)
C40 0.026(7) 0.096(10) 0.057(6) 0.003(7) 0.011(5) -0.003(6)
C41 0.024(6) 0.092(9) 0.054(6) 0.002(7) 0.012(4) 0.008(6)
C42 0.021(6) 0.086(9) 0.058(6) 0.010(6) 0.011(4) -0.006(6)
C43 0.030(7) 0.062(8) 0.073(7) -0.001(6) 0.001(5) -0.001(6)
C44 0.044(9) 0.090(10) 0.066(7) 0.016(7) 0.022(6) 0.011(7)
C45 0.062(10) 0.076(9) 0.067(8) -0.003(7) 0.012(7) -0.002(7)
C46 0.044(9) 0.098(11) 0.071(8) 0.004(8) -0.001(6) 0.007(8)
C47 0.042(8) 0.071(8) 0.053(6) 0.009(6) 0.012(5) -0.001(6)
C48 0.027(7) 0.078(9) 0.067(7) 0.003(6) 0.003(5) 0.004(6)
C49 0.036(8) 0.079(10) 0.077(8) 0.001(7) 0.002(6) -0.002(7)
C50 0.043(8) 0.075(9) 0.060(7) 0.006(6) 0.009(5) 0.008(6)
C51 0.031(7) 0.083(9) 0.071(7) 0.010(7) 0.013(5) 0.001(6)
C52 0.057(9) 0.069(9) 0.056(6) 0.013(6) 0.007(6) 0.004(7)
C53 0.032(7) 0.066(8) 0.066(7) 0.004(6) 0.006(5) -0.001(6)
C54 0.078(11) 0.051(8) 0.067(7) -0.007(6) -0.011(7) -0.001(7)
C55 0.042(8) 0.060(8) 0.056(6) -0.006(6) 0.005(5) -0.007(6)
C56 0.053(9) 0.056(8) 0.083(8) -0.003(7) -0.018(6) 0.013(6)
C57 0.042(8) 0.066(9) 0.074(8) 0.018(7) 0.003(6) 0.013(6)
C58 0.042(10) 0.121(14) 0.101(11) 0.047(11) 0.005(8) 0.003(9)
C59 0.033(9) 0.096(12) 0.113(13) 0.002(10) -0.008(8) 0.004(8)
C60 0.085(15) 0.126(17) 0.110(13) 0.064(13) 0.045(11) 0.048(13)
C61 0.047(10) 0.084(11) 0.113(12) 0.010(9) -0.008(8) 0.000(8)
C62 0.019(6) 0.026(5) 0.082(8) -0.010(5) 0.002(5) 0.000(4)
C63 0.105(15) 0.078(11) 0.067(8) -0.018(8) 0.009(8) 0.017(10)
C64 0.111(16) 0.073(11) 0.073(9) -0.009(8) 0.003(9) 0.003(10)
C65 0.15(2) 0.090(14) 0.094(12) -0.041(11) 0.011(12) -0.007(14)
C66 0.105(15) 0.067(10) 0.084(10) -0.004(8) 0.019(9) -0.011(10)
C67 0.14(2) 0.080(13) 0.109(14) -0.013(11) 0.022(13) -0.002(13)
C68 0.20(3) 0.073(12) 0.128(16) -0.043(12) 0.051(17) -0.019(14)
C69 0.114(17) 0.083(12) 0.129(14) 0.011(11) 0.034(12) -0.003(11)
C70 0.145(16) 0.068(10) 0.141(14) 0.005(10) 0.048(12) 0.009(11)
C71 0.129(14) 0.105(12) 0.169(14) -0.001(12) 0.067(12) -0.012(11)
C72 0.151(17) 0.083(11) 0.172(16) -0.019(11) 0.081(13) -0.005(11)
C73 0.162(18) 0.137(16) 0.174(17) -0.014(14) 0.093(14) 0.016(14)
C74 0.148(17) 0.107(14) 0.198(19) 0.006(14) 0.063(15) 0.023(13)
C75 0.123(15) 0.081(11) 0.206(18) -0.004(13) 0.076(13) -0.015(11)
C76 0.092(12) 0.077(11) 0.181(14) -0.002(11) 0.059(11) -0.015(9)
C77 0.090(16) 0.120(17) 0.136(16) 0.017(13) 0.001(12) -0.047(13)
C78 0.068(12) 0.068(10) 0.116(13) -0.010(10) 0.026(10) -0.020(8)
C79 0.077(13) 0.139(18) 0.076(10) -0.004(11) -0.001(9) -0.002(12)
C80 0.068(11) 0.082(11) 0.092(11) 0.022(9) -0.001(8) -0.022(9)
C81 0.038(9) 0.097(12) 0.097(11) 0.008(9) -0.002(7) -0.012(8)
C82 0.038(8) 0.088(11) 0.067(7) 0.015(7) 0.007(6) -0.013(7)
C83 0.037(8) 0.104(12) 0.076(9) 0.008(8) 0.003(6) -0.021(8)
C84 0.033(8) 0.098(11) 0.082(9) 0.029(8) 0.006(6) -0.002(7)
C85 0.035(7) 0.066(8) 0.040(5) -0.006(5) 0.001(4) 0.003(5)
C86 0.033(7) 0.090(10) 0.048(6) -0.001(6) 0.004(5) 0.005(6)
C87 0.044(8) 0.082(10) 0.056(6) 0.011(7) 0.009(5) 0.022(7)
C88 0.044(8) 0.067(8) 0.059(6) 0.004(6) 0.004(5) -0.002(6)
C89 0.036(7) 0.089(10) 0.057(6) -0.004(7) 0.013(5) -0.001(7)
C90 0.032(7) 0.077(9) 0.054(6) 0.018(6) 0.000(5) -0.009(6)
C91 0.042(7) 0.067(8) 0.046(5) 0.005(5) 0.005(5) -0.011(6)
C92 0.034(7) 0.069(8) 0.039(5) -0.016(5) 0.000(4) -0.002(6)
C93 0.045(8) 0.083(9) 0.050(6) -0.007(6) 0.011(5) 0.006(7)
C94 0.036(7) 0.078(9) 0.052(6) 0.003(6) -0.003(5) 0.002(6)
C95 0.036(7) 0.076(9) 0.059(6) 0.007(6) 0.006(5) -0.004(6)
C96 0.035(7) 0.086(10) 0.050(6) -0.005(6) 0.007(5) -0.003(6)
C97 0.038(7) 0.069(8) 0.048(6) -0.004(6) 0.004(5) -0.011(6)
C98 0.048(8) 0.074(9) 0.049(6) -0.010(6) 0.008(5) -0.007(7)
C99 0.039(7) 0.074(9) 0.054(6) -0.010(6) -0.010(5) -0.002(6)
C100 0.064(10) 0.071(9) 0.052(6) 0.006(6) 0.004(6) -0.004(7)
C101 0.072(11) 0.102(13) 0.065(8) 0.002(8) 0.015(7) -0.025(9)
C102 0.106(15) 0.078(10) 0.061(8) 0.000(7) 0.012(8) 0.011(10)
C103 0.068(11) 0.081(10) 0.066(8) -0.009(7) 0.007(7) 0.000(8)
C104 0.041(8) 0.099(11) 0.040(5) 0.010(6) -0.001(5) 0.000(7)
C105 0.043(8) 0.096(10) 0.046(6) -0.004(6) 0.010(5) 0.012(7)
C106 0.039(8) 0.096(11) 0.048(6) 0.009(7) 0.015(5) 0.005(7)
C107 0.038(8) 0.096(11) 0.056(6) 0.017(7) 0.006(5) 0.000(7)
C108 0.038(9) 0.109(13) 0.081(9) 0.023(9) -0.006(6) 0.014(8)
C109 0.042(8) 0.096(11) 0.053(6) 0.009(7) 0.009(5) -0.002(7)
C110 0.035(8) 0.104(12) 0.061(7) 0.006(7) -0.008(5) -0.015(7)
C111 0.034(7) 0.115(13) 0.053(6) 0.001(7) 0.000(5) 0.013(8)
C112 0.028(7) 0.101(11) 0.054(6) -0.005(6) -0.003(5) 0.001(6)
C113 0.016(5) 0.096(9) 0.024(4) -0.013(5) 0.008(3) -0.008(5)
C114 0.018(7) 0.160(17) 0.123(13) 0.084(13) -0.012(8) 0.001(9)
C115 0.059(10) 0.104(12) 0.078(9) -0.028(9) -0.006(7) 0.000(9)
C116 0.036(8) 0.078(10) 0.075(8) -0.009(7) -0.004(6) 0.006(7)
C117 0.038(8) 0.100(12) 0.069(8) 0.012(8) 0.002(6) -0.012(7)
C118 0.017(6) 0.082(9) 0.069(7) -0.008(7) 0.000(5) 0.003(5)
C119 0.029(7) 0.102(10) 0.050(6) -0.004(7) 0.003(4) -0.009(7)
C120 0.026(6) 0.090(9) 0.039(5) 0.001(6) 0.004(4) -0.011(6)
C121 0.039(7) 0.088(10) 0.049(6) 0.007(7) 0.005(5) -0.017(7)
C122 0.037(7) 0.065(8) 0.054(6) 0.000(6) 0.013(5) 0.001(6)
C123 0.032(7) 0.082(9) 0.050(5) 0.014(6) 0.005(4) 0.002(6)
C124 0.029(7) 0.075(8) 0.054(6) 0.003(6) 0.012(5) -0.009(6)
C125 0.025(6) 0.082(9) 0.049(5) -0.001(6) 0.005(4) -0.013(6)
C126 0.020(6) 0.074(8) 0.052(5) 0.001(6) 0.003(4) 0.002(5)
C127 0.040(8) 0.083(10) 0.070(8) 0.013(7) 0.013(6) 0.005(7)
C128 0.036(9) 0.118(14) 0.076(9) 0.016(9) 0.006(6) 0.008(8)
C129 0.047(10) 0.117(14) 0.073(8) 0.003(8) 0.010(7) 0.013(9)
C130 0.050(9) 0.067(9) 0.071(8) 0.005(7) 0.019(6) -0.001(6)
C131 0.042(8) 0.073(9) 0.060(7) 0.006(6) -0.003(5) 0.013(6)
C132 0.045(8) 0.058(8) 0.061(7) 0.010(6) 0.014(5) -0.009(6)
C133 0.042(8) 0.049(7) 0.069(7) 0.002(6) 0.002(5) -0.004(6)
C134 0.035(7) 0.051(7) 0.066(7) 0.004(6) 0.011(5) 0.000(5)
C135 0.035(8) 0.084(10) 0.061(7) 0.016(7) 0.010(5) 0.000(6)
C136 0.027(7) 0.063(8) 0.074(7) -0.004(6) 0.009(5) -0.001(5)
C137 0.046(9) 0.070(9) 0.083(9) -0.003(7) 0.025(7) -0.009(6)
C138 0.043(8) 0.065(8) 0.075(8) -0.001(7) -0.001(6) -0.001(6)
C139 0.034(7) 0.068(9) 0.076(8) -0.002(7) 0.004(6) 0.011(6)
C140 0.060(10) 0.060(9) 0.106(11) -0.002(8) -0.020(8) -0.012(7)
C141 0.063(11) 0.118(15) 0.076(9) 0.026(9) -0.002(7) 0.019(10)
C142 0.020(7) 0.124(14) 0.106(11) 0.036(10) -0.002(7) -0.015(8)
C143 0.044(10) 0.111(14) 0.116(13) 0.029(11) 0.010(9) 0.010(9)
C144 0.057(11) 0.101(13) 0.085(10) 0.005(10) 0.015(8) 0.009(9)
C145 0.102(14) 0.080(11) 0.068(8) 0.012(8) 0.018(8) 0.024(10)
C146 0.015(6) 0.031(6) 0.164(13) -0.025(7) 0.007(7) 0.005(5)
C147 0.066(10) 0.053(8) 0.107(10) 0.007(7) 0.009(8) -0.013(7)
C148 0.088(14) 0.065(10) 0.105(12) 0.004(9) 0.005(9) -0.017(9)
C149 0.064(11) 0.057(9) 0.156(16) 0.001(9) 0.033(10) -0.011(8)
C150 0.103(15) 0.062(9) 0.097(11) -0.009(8) 0.035(10) -0.003(9)
C151 0.076(13) 0.077(11) 0.149(16) -0.022(11) 0.041(11) -0.027(10)
C152 0.075(12) 0.078(11) 0.122(13) 0.019(10) 0.035(10) 0.008(9)
C153 0.117(19) 0.072(12) 0.159(18) 0.019(12) 0.034(14) -0.016(12)
C154 0.125(14) 0.074(9) 0.207(16) -0.045(11) 0.079(12) -0.033(10)
C155 0.111(13) 0.073(10) 0.215(16) -0.041(11) 0.085(12) -0.039(9)
C156 0.20(3) 0.077(13) 0.22(2) -0.031(15) 0.11(2) -0.004(15)
C157 0.22(3) 0.090(15) 0.21(2) 0.027(17) 0.09(2) -0.016(17)
C158 0.23(3) 0.085(15) 0.20(2) 0.003(16) 0.04(2) -0.013(18)
C159 0.080(15) 0.143(19) 0.17(2) -0.015(16) 0.058(14) -0.034(14)
C160 0.111(16) 0.051(9) 0.21(2) -0.019(12) 0.040(15) -0.017(10)
C161 0.122(17) 0.052(9) 0.172(17) -0.007(10) 0.021(13) -0.014(10)
C162 0.082(14) 0.081(12) 0.110(13) 0.005(11) 0.014(10) -0.028(10)
C163 0.056(10) 0.079(11) 0.113(12) 0.010(9) 0.001(9) -0.021(8)
C164 0.038(9) 0.083(12) 0.142(16) 0.039(11) 0.009(9) -0.013(8)
C165 0.080(13) 0.119(15) 0.073(9) 0.017(10) -0.009(8) -0.034(12)
C166 0.095(15) 0.119(16) 0.079(10) 0.001(10) 0.012(9) -0.070(13)
C167 0.070(12) 0.101(14) 0.085(10) 0.032(10) -0.004(8) -0.046(10)
C168 0.048(9) 0.085(11) 0.087(9) 0.014(8) 0.017(7) -0.022(8)

loop_
_atom_type_symbol
_atom_type_description
_atom_type_scat_dispersion_real
_atom_type_scat_dispersion_imag
_atom_type_scat_source
C C 0.0033 0.0016 'International Tables Vol C Tables 4.2.6.8 and 6.1.1.4'
H H 0.0000 0.0000 'International Tables Vol C Tables 4.2.6.8 and 6.1.1.4'
N N 0.0061 0.0033 'International Tables Vol C Tables 4.2.6.8 and 6.1.1.4'
Pd Pd -0.9988 1.0072 'International Tables Vol C Tables 4.2.6.8 and 6.1.1.4'
Cl Cl 0.1484 0.1585 'International Tables Vol C Tables 4.2.6.8 and 6.1.1.4'
O O 0.0106 0.0060 'International Tables Vol C Tables 4.2.6.8 and 6.1.1.4'

loop_
_geom_angle_atom_site_label_1
_geom_angle_atom_site_label_2
_geom_angle_atom_site_label_3
_geom_angle
_geom_angle_site_symmetry_1
_geom_angle_site_symmetry_3
N1 Pd1 N2 83.8(4) . .
N1 Pd1 Cl2 171.8(3) . .
N2 Pd1 Cl2 91.2(3) . .
N1 Pd1 Cl1 91.6(3) . .
N2 Pd1 Cl1 174.8(3) . .
Cl2 Pd1 Cl1 93.60(11) . .
N3 Pd2 N4 85.3(4) . .
N3 Pd2 Cl3 90.3(3) . .
N4 Pd2 Cl3 175.6(3) . .
N3 Pd2 Cl4 175.8(3) . .
N4 Pd2 Cl4 91.0(3) . .
Cl3 Pd2 Cl4 93.39(13) . .
N6 Pd3 N5 83.9(4) . .
N6 Pd3 Cl5 173.8(3) . .
N5 Pd3 Cl5 91.1(3) . .
N6 Pd3 Cl6 92.2(3) . .
N5 Pd3 Cl6 175.1(3) . .
Cl5 Pd3 Cl6 92.93(15) . .
N8 Pd4 N7 84.6(4) . .
N8 Pd4 Cl7 175.5(3) . .
N7 Pd4 Cl7 91.5(3) . .
N8 Pd4 Cl8 90.3(3) . .
N7 Pd4 Cl8 174.7(3) . .
Cl7 Pd4 Cl8 93.71(12) . .
N9 Pd5 N10 83.2(5) . .
N9 Pd5 Cl9 90.0(3) . .
N10 Pd5 Cl9 173.1(4) . .
N9 Pd5 Cl10 171.4(4) . .
N10 Pd5 Cl10 94.4(4) . .
Cl9 Pd5 Cl10 92.46(17) . .
N12 Pd6 N11 86.9(8) . .
N12 Pd6 Cl11 176.2(6) . .
N11 Pd6 Cl11 89.8(5) . .
N12 Pd6 Cl12 90.3(6) . .
N11 Pd6 Cl12 177.2(6) . .
Cl11 Pd6 Cl12 93.0(3) . .
N13 Pd7 N14 84.8(4) . .
N13 Pd7 Cl14 171.8(3) . .
N14 Pd7 Cl14 90.9(3) . .
N13 Pd7 Cl13 90.8(3) . .
N14 Pd7 Cl13 175.0(3) . .
Cl14 Pd7 Cl13 93.78(12) . .
N15 Pd8 N16 84.4(4) . .
N15 Pd8 Cl15 90.7(3) . .
N16 Pd8 Cl15 175.0(3) . .
N15 Pd8 Cl16 175.6(3) . .
N16 Pd8 Cl16 91.4(3) . .
Cl15 Pd8 Cl16 93.55(12) . .
N17 Pd9 N18 83.7(4) . .
N17 Pd9 Cl18 174.8(3) . .
N18 Pd9 Cl18 92.0(3) . .
N17 Pd9 Cl17 91.7(3) . .
N18 Pd9 Cl17 173.3(3) . .
Cl18 Pd9 Cl17 92.84(14) . .
N19 Pd10 N20 84.0(4) . .
N19 Pd10 Cl19 91.7(3) . .
N20 Pd10 Cl19 175.7(3) . .
N19 Pd10 Cl20 174.2(3) . .
N20 Pd10 Cl20 90.4(3) . .
Cl19 Pd10 Cl20 93.81(12) . .
N22 Pd11 N21 85.9(6) . .
N22 Pd11 Cl21 175.6(5) . .
N21 Pd11 Cl21 90.3(4) . .
N22 Pd11 Cl22 92.7(5) . .
N21 Pd11 Cl22 171.2(4) . .
Cl21 Pd11 Cl22 91.42(18) . .
N23 Pd12 N24 84.0(8) . .
N23 Pd12 Cl23 91.3(6) . .
N24 Pd12 Cl23 175.2(6) . .
N23 Pd12 Cl24 173.0(6) . .
N24 Pd12 Cl24 89.2(7) . .
Cl23 Pd12 Cl24 95.5(3) . .
C1 N1 C42 116.3(9) . .
C1 N1 Pd1 108.2(7) . .
C42 N1 Pd1 110.3(6) . .
C6 N2 C7 114.4(9) . .
C6 N2 Pd1 107.9(7) . .
C7 N2 Pd1 115.5(8) . .
C15 N3 C14 109.7(9) . .
C15 N3 Pd2 107.8(7) . .
C14 N3 Pd2 112.0(7) . .
C20 N4 C21 112.7(11) . .
C20 N4 Pd2 107.0(8) . .
C21 N4 Pd2 116.9(9) . .
C28 N5 C29 114.4(9) . .
C28 N5 Pd3 110.1(7) . .
C29 N5 Pd3 108.0(5) . .
C35 N6 C34 110.4(10) . .
C35 N6 Pd3 120.4(8) . .
C34 N6 Pd3 110.9(7) . .
C43 N7 C84 113.8(10) . .
C43 N7 Pd4 107.6(8) . .
C84 N7 Pd4 113.7(9) . .
C48 N8 C49 115.7(10) . .
C48 N8 Pd4 108.3(7) . .
C49 N8 Pd4 108.9(8) . .
C57 N9 C56 110.6(10) . .
C57 N9 Pd5 109.2(8) . .
C56 N9 Pd5 119.9(9) . .
C62 N10 C63 116.1(12) . .
C62 N10 Pd5 105.6(10) . .
C63 N10 Pd5 114.7(10) . .
C70 N11 C71 115.4(15) . .
C70 N11 Pd6 114.3(13) . .
C71 N11 Pd6 105.7(14) . .
C76 N12 C77 114.4(17) . .
C76 N12 Pd6 108.4(13) . .
C77 N12 Pd6 108.5(14) . .
C85 N13 C126 113.1(9) . .
C85 N13 Pd7 107.9(7) . .
C126 N13 Pd7 111.4(6) . .
C90 N14 C91 113.5(10) . .
C90 N14 Pd7 108.8(8) . .
C91 N14 Pd7 116.2(8) . .
C99 N15 C98 116.2(10) . .
C99 N15 Pd8 107.2(7) . .
C98 N15 Pd8 110.3(8) . .
C104 N16 C105 116.9(10) . .
C104 N16 Pd8 104.6(8) . .
C105 N16 Pd8 112.9(8) . .
C112 N17 C113 113.4(10) . .
C112 N17 Pd9 108.3(8) . .
C113 N17 Pd9 109.4(6) . .
C118 N18 C119 114.6(11) . .
C118 N18 Pd9 107.9(7) . .
C119 N18 Pd9 116.9(8) . .
C127 N19 C168 114.4(11) . .
C127 N19 Pd10 108.6(7) . .
C168 N19 Pd10 115.5(10) . .
C132 N20 C133 113.7(10) . .
C132 N20 Pd10 107.7(8) . .
C133 N20 Pd10 112.1(8) . .
C141 N21 C140 112.8(12) . .
C141 N21 Pd11 109.3(10) . .
C140 N21 Pd11 116.8(10) . .
C146 N22 C147 111.1(14) . .
C146 N22 Pd11 101.3(11) . .
C147 N22 Pd11 120.0(10) . .
C154 N23 C155 108.0(15) . .
C154 N23 Pd12 123.5(11) . .
C155 N23 Pd12 111.7(15) . .
C160 N24 C161 114.9(15) . .
C160 N24 Pd12 108.5(13) . .
C161 N24 Pd12 111.7(12) . .
C6 C1 C2 118.8(13) . .
C6 C1 N1 118.8(10) . .
C2 C1 N1 122.3(12) . .
C2G C1G C6G 123.6(16) . .
C2G C1G Cl1G 110(2) . .
C6G C1G Cl1G 126(2) . .
N1S C1S C1T 178.9(17) . .
C3 C2 C1 119.4(13) . .
C1G C2G C3G 114.2(15) . .
N2S C2S C2T 178.8(15) . .
C4 C3 C2 120.4(14) . .
C2G C3G C4G 122.8(16) . .
C2G C3G C7G 113(3) . .
C4G C3G C7G 124(3) . .
N3S C3S C3T 175(4) . .
C3 C4 C5 121.9(15) . .
C3G C4G C5G 122.6(16) . .
N4S C4S C4T 175(3) . .
C4 C5 C6 116.3(13) . .
C4G C5G C6G 114.4(16) . .
N5S C5S C5T 167(4) . .
C1 C6 C5 123.0(12) . .
C1 C6 N2 117.2(11) . .
C5 C6 N2 119.7(11) . .
C5G C6G C1G 121.2(16) . .
N6S C6S C6T 167(3) . .
C8 C7 N2 113.0(10) . .
O1G C7G C8G 102(2) . .
O1G C7G C3G 119(2) . .
C8G C7G C3G 115(2) . .
C10 C8 C9 115.8(11) . .
C10 C8 C7 123.1(12) . .
C9 C8 C7 121.0(11) . .
C11 C9 C8 123.2(11) . .
C10G C9G C14G 118.0(17) . .
C10G C9G Cl2G 103(3) . .
C14G C9G Cl2G 138(3) . .
C12 C10 C8 124.3(13) . .
C9G C10G C11G 123.1(17) . .
C9 C11 C13 118.4(12) . .
C12G C11G C10G 119.6(17) . .
C12G C11G C15G 124(3) . .
C10G C11G C15G 116(3) . .
C10 C12 C13 120.1(12) . .
C11G C12G C13G 115.6(16) . .
C12 C13 C11 118.2(11) . .
C12 C13 C14 120.9(12) . .
C11 C13 C14 120.9(12) . .
C14G C13G C12G 125.8(17) . .
C13 C14 N3 113.7(11) . .
C13G C14G C9G 116.9(16) . .
C20 C15 C16 121.3(13) . .
C20 C15 N3 117.5(13) . .
C16 C15 N3 121.2(11) . .
C17 C16 C15 117.3(13) . .
C21G C16G C17G 120.2(16) . .
C21G C16G Cl3G 122(2) . .
C17G C16G Cl3G 118(2) . .
C18 C17 C16 122.4(16) . .
C16G C17G C18G 123.5(16) . .
C17 C18 C19 122.7(16) . .
C17G C18G C19G 115.9(16) . .
C17G C18G C22G 124(3) . .
C19G C18G C22G 120(3) . .
C20 C19 C18 114.8(13) . .
C20G C19G C18G 121.1(17) . .
C15 C20 C19 121.3(14) . .
C15 C20 N4 120.3(15) . .
C19 C20 N4 118.3(12) . .
C21G C20G C19G 119.8(17) . .
N4 C21 C22 111.7(10) . .
C16G C21G C20G 119.4(16) . .
C24 C22 C23 119.3(11) . .
C24 C22 C21 121.2(13) . .
C23 C22 C21 119.2(11) . .
C23G C22G C18G 108(3) . .
C23G C22G O2G 103(3) . .
C18G C22G O2G 113(3) . .
C25 C23 C22 119.0(12) . .
C26 C24 C22 121.7(15) . .
C29G C24G C25G 118.2(17) . .
C29G C24G Cl4G 122(3) . .
C25G C24G Cl4G 120(4) . .
C23 C25 C27 121.4(14) . .
C26G C25G C24G 120.8(18) . .
C24 C26 C27 118.8(13) . .
C27G C26G C25G 120.3(18) . .
C25 C27 C26 119.7(12) . .
C25 C27 C28 119.6(13) . .
C26 C27 C28 120.7(11) . .
C28G C27G C26G 119.5(17) . .
C27 C28 N5 115.7(9) . .
C27G C28G C29G 119.9(17) . .
C27G C28G C30G 116(3) . .
C29G C28G C30G 123(3) . .
C34 C29 C30 124.6(13) . .
C34 C29 N5 117.7(10) . .
C30 C29 N5 117.6(9) . .
C28G C29G C24G 121.1(18) . .
C29 C30 C31 115.8(13) . .
O3G C30G C31G 110(4) . .
O3G C30G C28G 100(3) . .
C31G C30G C28G 103(3) . .
C32 C31 C30 117.4(14) . .
C33 C32 C31 123.1(14) . .
C34 C33 C32 118.0(13) . .
C29 C34 C33 120.8(13) . .
C29 C34 N6 116.3(12) . .
C33 C34 N6 122.4(12) . .
C36 C35 N6 110.2(8) . .
C37 C36 C38 118.5(11) . .
C37 C36 C35 123.2(12) . .
C38 C36 C35 118.3(12) . .
C39 C37 C36 122.6(13) . .
C40 C38 C36 118.5(13) . .
C41 C39 C37 121.2(13) . .
C38 C40 C41 119.8(13) . .
C39 C41 C40 119.1(12) . .
C39 C41 C42 120.0(12) . .
C40 C41 C42 120.7(13) . .
N1 C42 C41 111.6(9) . .
C48 C43 C44 120.6(12) . .
C48 C43 N7 117.5(11) . .
C44 C43 N7 121.8(12) . .
C45 C44 C43 118.4(13) . .
C44 C45 C46 123.3(13) . .
C45 C46 C47 119.3(14) . .
C46 C47 C48 119.1(12) . .
C43 C48 C47 119.3(11) . .
C43 C48 N8 118.5(11) . .
C47 C48 N8 122.2(10) . .
C50 C49 N8 113.8(11) . .
C52 C50 C51 120.7(13) . .
C52 C50 C49 123.5(12) . .
C51 C50 C49 115.7(11) . .
C53 C51 C50 118.6(12) . .
C50 C52 C54 118.3(13) . .
C55 C53 C51 121.2(12) . .
C55 C54 C52 120.7(12) . .
C53 C55 C54 120.4(13) . .
C53 C55 C56 120.8(12) . .
C54 C55 C56 118.8(12) . .
C55 C56 N9 112.2(11) . .
C62 C57 C58 125.7(13) . .
C62 C57 N9 111.3(11) . .
C58 C57 N9 122.9(13) . .
C59 C58 C57 120.6(16) . .
C58 C59 C60 117.1(16) . .
C59 C60 C61 122.1(16) . .
C62 C61 C60 120.9(14) . .
N10 C62 C57 125.4(11) . .
N10 C62 C61 120.9(11) . .
C57 C62 C61 113.5(11) . .
N10 C63 C64 121.7(15) . .
C65 C64 C66 116.8(19) . .
C65 C64 C63 117.4(17) . .
C66 C64 C63 125.6(15) . .
C64 C65 C67 117.8(18) . .
C68 C66 C64 127.7(18) . .
C69 C67 C65 123.6(19) . .
C66 C68 C69 118.6(19) . .
C67 C69 C68 114.9(19) . .
C67 C69 C70 118(2) . .
C68 C69 C70 127(2) . .
N11 C70 C69 119.3(18) . .
C76 C71 C72 116.9(19) . .
C76 C71 N11 120.8(17) . .
C72 C71 N11 122.1(19) . .
C71 C72 C73 117(2) . .
C74 C73 C72 123.4(19) . .
C75 C74 C73 121(2) . .
C74 C75 C76 112.2(19) . .
C71 C76 C75 129.4(19) . .
C71 C76 N12 113.5(17) . .
C75 C76 N12 117.0(19) . .
C78 C77 N12 108.1(17) . .
C80 C78 C79 118.9(18) . .
C80 C78 C77 121.8(19) . .
C79 C78 C77 119.2(18) . .
C78 C79 C81 118.3(17) . .
C82 C80 C78 121.0(16) . .
C83 C81 C79 120.8(17) . .
C80 C82 C83 120.3(15) . .
C81 C83 C82 119.8(17) . .
C81 C83 C84 119.4(15) . .
C82 C83 C84 120.7(15) . .
C83 C84 N7 113.9(11) . .
C86 C85 C90 119.4(12) . .
C86 C85 N13 123.4(11) . .
C90 C85 N13 117.2(10) . .
C87 C86 C85 120.9(13) . .
C86 C87 C88 119.1(13) . .
C87 C88 C89 120.6(13) . .
C90 C89 C88 119.8(13) . .
C89 C90 C85 119.9(12) . .
C89 C90 N14 122.6(12) . .
C85 C90 N14 117.4(12) . .
C92 C91 N14 111.6(10) . .
C93 C92 C94 118.8(11) . .
C93 C92 C91 120.5(11) . .
C94 C92 C91 120.6(12) . .
C92 C93 C95 120.6(12) . .
C96 C94 C92 119.9(12) . .
C97 C95 C93 120.3(13) . .
C94 C96 C97 120.3(12) . .
C95 C97 C96 119.9(11) . .
C95 C97 C98 121.3(12) . .
C96 C97 C98 118.8(11) . .
N15 C98 C97 112.4(10) . .
C104 C99 C100 120.6(14) . .
C104 C99 N15 116.3(13) . .
C100 C99 N15 123.1(12) . .
C101 C100 C99 123.3(13) . .
C100 C101 C102 117.7(15) . .
C103 C102 C101 120.4(16) . .
C102 C103 C104 119.6(13) . .
C99 C104 N16 124.4(14) . .
C99 C104 C103 118.3(13) . .
N16 C104 C103 117.2(11) . .
C106 C105 N16 111.6(9) . .
C107 C106 C108 120.6(14) . .
C107 C106 C105 118.4(12) . .
C108 C106 C105 121.0(15) . .
C106 C107 C109 120.2(12) . .
C110 C108 C106 118.7(17) . .
C111 C109 C107 121.4(15) . .
C108 C110 C111 121.4(13) . .
C109 C111 C110 117.7(13) . .
C109 C111 C112 122.7(16) . .
C110 C111 C112 119.7(12) . .
C111 C112 N17 114.4(10) . .
C114 C113 C118 130.6(16) . .
C114 C113 N17 117.9(11) . .
C118 C113 N17 111.4(11) . .
C113 C114 C115 121.8(16) . .
C114 C115 C116 113.8(15) . .
C117 C116 C115 119.0(15) . .
C116 C117 C118 120.8(13) . .
C113 C118 N18 125.2(13) . .
C113 C118 C117 113.6(13) . .
N18 C118 C117 121.2(11) . .
C120 C119 N18 111.6(9) . .
C121 C120 C122 119.0(12) . .
C121 C120 C119 118.2(12) . .
C122 C120 C119 122.8(13) . .
C120 C121 C123 118.9(13) . .
C124 C122 C120 123.5(13) . .
C125 C123 C121 121.6(14) . .
C122 C124 C125 118.3(12) . .
C123 C125 C124 118.7(11) . .
C123 C125 C126 120.4(12) . .
C124 C125 C126 120.9(11) . .
C125 C126 N13 111.6(8) . .
C128 C127 C132 119.6(14) . .
C128 C127 N19 123.0(12) . .
C132 C127 N19 117.4(12) . .
C129 C128 C127 120.9(14) . .
C128 C129 C130 120.8(14) . .
C131 C130 C129 117.9(14) . .
C132 C131 C130 120.8(13) . .
C131 C132 C127 120.0(12) . .
C131 C132 N20 122.1(11) . .
C127 C132 N20 117.9(12) . .
C134 C133 N20 115.4(11) . .
C135 C134 C136 118.4(12) . .
C135 C134 C133 120.0(11) . .
C136 C134 C133 121.6(10) . .
C134 C135 C137 120.8(12) . .
C138 C136 C134 122.8(11) . .
C135 C137 C139 119.5(11) . .
C136 C138 C139 119.6(13) . .
C138 C139 C137 118.8(13) . .
C138 C139 C140 121.0(13) . .
C137 C139 C140 120.1(13) . .
C139 C140 N21 111.9(12) . .
C142 C141 C146 127.2(18) . .
C142 C141 N21 124.7(18) . .
C146 C141 N21 107.8(15) . .
C141 C142 C143 121.9(19) . .
C144 C143 C142 119.4(17) . .
C143 C144 C145 121.0(17) . .
C144 C145 C146 124.2(17) . .
C141 C146 N22 130.4(15) . .
C141 C146 C145 105.8(14) . .
N22 C146 C145 123.5(13) . .
C148 C147 N22 107.2(14) . .
C149 C148 C150 116.9(16) . .
C149 C148 C147 124.2(17) . .
C150 C148 C147 118.3(15) . .
C148 C149 C151 124.1(18) . .
C152 C150 C148 119.6(15) . .
C149 C151 C153 121.6(17) . .
C153 C152 C150 121.8(17) . .
C152 C153 C151 116.0(16) . .
C152 C153 C154 120.5(19) . .
C151 C153 C154 123.5(18) . .
N23 C154 C153 111.7(19) . .
C160 C155 C156 118(2) . .
C160 C155 N23 115.8(18) . .
C156 C155 N23 125(2) . .
C155 C156 C157 119(2) . .
C156 C157 C158 121(2) . .
C159 C158 C157 117(2) . .
C158 C159 C160 120(2) . .
C155 C160 C159 125(2) . .
C155 C160 N24 114.1(18) . .
C159 C160 N24 121(2) . .
C162 C161 N24 110.9(16) . .
C163 C162 C164 118.0(17) . .
C163 C162 C161 123(2) . .
C164 C162 C161 119.0(19) . .
C162 C163 C165 124.5(18) . .
C162 C164 C166 117.6(17) . .
C163 C165 C167 121.6(17) . .
C167 C166 C164 123.7(18) . .
C166 C167 C165 114(2) . .
C166 C167 C168 123.7(18) . .
C165 C167 C168 121.8(17) . .
C167 C168 N19 111.7(12) . .

loop_
_geom_bond_atom_site_label_1
_geom_bond_atom_site_label_2
_geom_bond_distance
_geom_bond_site_symmetry_2
Pd1 N1 2.022(9) .
Pd1 N2 2.047(11) .
Pd1 Cl2 2.304(3) .
Pd1 Cl1 2.313(3) .
Pd2 N3 2.030(9) .
Pd2 N4 2.035(12) .
Pd2 Cl3 2.302(4) .
Pd2 Cl4 2.304(3) .
Pd3 N6 2.004(11) .
Pd3 N5 2.032(10) .
Pd3 Cl5 2.294(4) .
Pd3 Cl6 2.294(4) .
Pd4 N8 2.032(9) .
Pd4 N7 2.059(10) .
Pd4 Cl7 2.302(3) .
Pd4 Cl8 2.303(3) .
Pd5 N9 1.978(13) .
Pd5 N10 2.065(13) .
Pd5 Cl9 2.292(4) .
Pd5 Cl10 2.293(5) .
Pd6 N12 1.98(2) .
Pd6 N11 1.998(16) .
Pd6 Cl11 2.309(6) .
Pd6 Cl12 2.313(7) .
Pd7 N13 2.038(9) .
Pd7 N14 2.053(11) .
Pd7 Cl14 2.306(3) .
Pd7 Cl13 2.311(3) .
Pd8 N15 2.058(9) .
Pd8 N16 2.059(11) .
Pd8 Cl15 2.297(4) .
Pd8 Cl16 2.305(3) .
Pd9 N17 2.029(11) .
Pd9 N18 2.039(10) .
Pd9 Cl18 2.274(4) .
Pd9 Cl17 2.308(4) .
Pd10 N19 2.048(10) .
Pd10 N20 2.068(10) .
Pd10 Cl19 2.293(4) .
Pd10 Cl20 2.297(3) .
Pd11 N22 1.998(14) .
Pd11 N21 2.033(11) .
Pd11 Cl21 2.303(5) .
Pd11 Cl22 2.310(4) .
Pd12 N23 1.883(16) .
Pd12 N24 1.982(16) .
Pd12 Cl23 2.314(8) .
Pd12 Cl24 2.328(8) .
Cl1G C1G 1.69(2) .
Cl2G C9G 1.78(3) .
Cl3G C16G 1.65(2) .
Cl4G C24G 1.83(3) .
O1G C7G 1.24(2) .
O2G C22G 1.55(3) .
O3G C30G 1.43(3) .
N1 C1 1.429(17) .
N1 C42 1.531(12) .
N1S C1S 1.110(16) .
N2 C6 1.461(15) .
N2 C7 1.522(14) .
N2S C2S 1.155(16) .
N3 C15 1.479(17) .
N3 C14 1.557(14) .
N3S C3S 1.169(12) .
N4 C20 1.468(17) .
N4 C21 1.475(17) .
N4S C4S 1.171(11) .
N5 C28 1.522(15) .
N5 C29 1.551(16) .
N5S C5S 1.165(7) .
N6 C35 1.498(13) .
N6 C34 1.531(17) .
N6S C6S 1.164(7) .
N7 C43 1.461(16) .
N7 C84 1.506(18) .
N8 C48 1.438(15) .
N8 C49 1.541(18) .
N9 C57 1.501(16) .
N9 C56 1.534(17) .
N10 C62 1.324(18) .
N10 C63 1.41(2) .
N11 C70 1.47(2) .
N11 C71 1.50(3) .
N12 C76 1.52(3) .
N12 C77 1.58(2) .
N13 C85 1.464(16) .
N13 C126 1.533(13) .
N14 C90 1.449(16) .
N14 C91 1.516(15) .
N15 C99 1.447(17) .
N15 C98 1.479(15) .
N16 C104 1.430(16) .
N16 C105 1.517(17) .
N17 C112 1.533(16) .
N17 C113 1.555(18) .
N18 C118 1.413(17) .
N18 C119 1.532(13) .
N19 C127 1.473(19) .
N19 C168 1.491(18) .
N20 C132 1.460(15) .
N20 C133 1.481(17) .
N21 C141 1.47(2) .
N21 C140 1.50(2) .
N22 C146 1.40(2) .
N22 C147 1.54(2) .
N23 C154 1.48(2) .
N23 C155 1.50(2) .
N24 C160 1.50(3) .
N24 C161 1.544(19) .
C1 C6 1.355(17) .
C1 C2 1.423(17) .
C1G C2G 1.391(13) .
C1G C6G 1.419(13) .
C1S C1T 1.449(19) .
C2 C3 1.38(2) .
C2G C3G 1.410(13) .
C2S C2T 1.437(17) .
C3 C4 1.37(2) .
C3G C4G 1.410(13) .
C3G C7G 1.49(2) .
C3S C3T 1.440(11) .
C4 C5 1.41(2) .
C4G C5G 1.413(13) .
C4S C4T 1.450(11) .
C5 C6 1.411(18) .
C5G C6G 1.416(13) .
C5S C5T 1.466(7) .
C6S C6T 1.467(6) .
C7 C8 1.479(16) .
C7G C8G 1.43(2) .
C8 C10 1.381(16) .
C8 C9 1.397(18) .
C9 C11 1.382(17) .
C9G C10G 1.404(13) .
C9G C14G 1.412(13) .
C10 C12 1.364(18) .
C10G C11G 1.419(13) .
C11 C13 1.448(17) .
C11G C12G 1.404(13) .
C11G C15G 1.74(3) .
C12 C13 1.387(18) .
C12G C13G 1.407(13) .
C13 C14 1.460(16) .
C13G C14G 1.403(13) .
C15 C20 1.328(18) .
C15 C16 1.418(19) .
C16 C17 1.35(2) .
C16G C21G 1.387(13) .
C16G C17G 1.404(13) .
C17 C18 1.31(2) .
C17G C18G 1.413(13) .
C18 C19 1.42(2) .
C18G C19G 1.436(13) .
C18G C22G 1.53(3) .
C19 C20 1.42(2) .
C19G C20G 1.431(13) .
C20G C21G 1.425(13) .
C21 C22 1.567(17) .
C22 C24 1.376(19) .
C22 C23 1.41(2) .
C22G C23G 1.51(3) .
C23 C25 1.350(18) .
C24 C26 1.359(19) .
C24G C29G 1.397(13) .
C24G C25G 1.399(14) .
C25 C27 1.385(17) .
C25G C26G 1.393(13) .
C26 C27 1.40(2) .
C26G C27G 1.391(13) .
C27 C28 1.507(16) .
C27G C28G 1.388(13) .
C28G C29G 1.396(13) .
C28G C30G 1.57(3) .
C29 C34 1.293(16) .
C29 C30 1.370(18) .
C30 C31 1.39(2) .
C30G C31G 1.51(3) .
C31 C32 1.38(2) .
C32 C33 1.34(2) .
C33 C34 1.34(2) .
C35 C36 1.486(16) .
C36 C37 1.374(19) .
C36 C38 1.439(19) .
C37 C39 1.372(16) .
C38 C40 1.413(17) .
C39 C41 1.361(19) .
C40 C41 1.436(19) .
C41 C42 1.539(16) .
C43 C48 1.388(17) .
C43 C44 1.411(18) .
C44 C45 1.35(2) .
C45 C46 1.39(2) .
C46 C47 1.386(19) .
C47 C48 1.431(18) .
C49 C50 1.527(19) .
C50 C52 1.383(17) .
C50 C51 1.407(17) .
C51 C53 1.399(19) .
C52 C54 1.41(2) .
C53 C55 1.355(17) .
C54 C55 1.38(2) .
C55 C56 1.513(18) .
C57 C62 1.352(15) .
C57 C58 1.408(16) .
C58 C59 1.357(18) .
C59 C60 1.37(2) .
C60 C61 1.430(18) .
C61 C62 1.421(16) .
C63 C64 1.55(3) .
C64 C65 1.34(2) .
C64 C66 1.35(2) .
C65 C67 1.47(3) .
C66 C68 1.29(3) .
C67 C69 1.32(3) .
C68 C69 1.46(3) .
C69 C70 1.51(2) .
C71 C76 1.35(2) .
C71 C72 1.36(2) .
C72 C73 1.42(2) .
C73 C74 1.39(2) .
C74 C75 1.38(2) .
C75 C76 1.41(2) .
C77 C78 1.55(3) .
C78 C80 1.38(2) .
C78 C79 1.41(3) .
C79 C81 1.42(3) .
C80 C82 1.37(2) .
C81 C83 1.34(2) .
C82 C83 1.39(2) .
C83 C84 1.48(2) .
C85 C86 1.383(17) .
C85 C90 1.416(17) .
C86 C87 1.38(2) .
C87 C88 1.384(19) .
C88 C89 1.410(19) .
C89 C90 1.36(2) .
C91 C92 1.510(15) .
C92 C93 1.365(19) .
C92 C94 1.404(17) .
C93 C95 1.443(17) .
C94 C96 1.387(17) .
C95 C97 1.319(18) .
C96 C97 1.421(19) .
C97 C98 1.546(16) .
C99 C104 1.309(18) .
C99 C100 1.391(19) .
C100 C101 1.37(2) .
C101 C102 1.40(2) .
C102 C103 1.36(2) .
C103 C104 1.49(2) .
C105 C106 1.487(18) .
C106 C107 1.34(2) .
C106 C108 1.43(2) .
C107 C109 1.441(19) .
C108 C110 1.41(2) .
C109 C111 1.375(19) .
C110 C111 1.42(2) .
C111 C112 1.476(18) .
C113 C114 1.17(3) .
C113 C118 1.314(15) .
C114 C115 1.47(3) .
C115 C116 1.47(2) .
C116 C117 1.34(2) .
C117 C118 1.49(2) .
C119 C120 1.509(16) .
C120 C121 1.36(2) .
C120 C122 1.372(18) .
C121 C123 1.411(17) .
C122 C124 1.354(17) .
C123 C125 1.363(18) .
C124 C125 1.406(18) .
C125 C126 1.494(16) .
C127 C128 1.38(2) .
C127 C132 1.392(18) .
C128 C129 1.33(2) .
C129 C130 1.43(2) .
C130 C131 1.376(18) .
C131 C132 1.373(19) .
C133 C134 1.464(18) .
C134 C135 1.404(16) .
C134 C136 1.413(17) .
C135 C137 1.41(2) .
C136 C138 1.370(19) .
C137 C139 1.440(19) .
C138 C139 1.426(19) .
C139 C140 1.49(2) .
C141 C142 1.30(2) .
C141 C146 1.37(2) .
C142 C143 1.38(2) .
C143 C144 1.27(2) .
C144 C145 1.32(2) .
C145 C146 1.56(2) .
C147 C148 1.50(2) .
C148 C149 1.34(2) .
C148 C150 1.48(2) .
C149 C151 1.35(2) .
C150 C152 1.41(2) .
C151 C153 1.46(3) .
C152 C153 1.39(3) .
C153 C154 1.488(19) .
C155 C160 1.32(2) .
C155 C156 1.37(2) .
C156 C157 1.41(2) .
C157 C158 1.41(2) .
C158 C159 1.34(2) .
C159 C160 1.36(2) .
C161 C162 1.49(2) .
C162 C163 1.33(3) .
C162 C164 1.43(3) .
C163 C165 1.41(3) .
C164 C166 1.45(3) .
C165 C167 1.41(3) .
C166 C167 1.41(3) .
C167 C168 1.45(3) .
